data_4325676
loop_
_publ_author_name
'Tomoyuki Akutagawa'
'Fumito Kudo'
'Ryo Tsunashima'
'Shin-ichiro Noro'
'Leroy Cronin'
'Takayoshi Nakamura'

_publ_section_title
;
 Hydrogen-Bonded Assemblies of Two-Electron Reduced Mixed-Valence
 [XMo12O40] (X = P and Si) withp-Phenylenediamines
;
_journal_name_full 'Inorganic Chemistry'
_journal_page_first 6711
_journal_page_last 6718
_journal_paper_doi 10.1021/ic200683e
_journal_volume 50
_journal_year 2011
_chemical_formula_moiety 'C72 H120 Mo12 N18 O40 Si'
_chemical_formula_sum 'C72 H120 Mo12 N18 O40 Si'
_chemical_formula_weight 3057.20
_space_group_IT_number 161
_symmetry_cell_setting trigonal
_symmetry_Int_Tables_number 161
_symmetry_space_group_name_Hall 'R 3 -2"c'
_symmetry_space_group_name_H-M 'R 3 c :H'
_atom_sites_solution_hydrogens geom
_atom_sites_solution_primary direct
_atom_sites_solution_secondary difmap
_cell_angle_alpha 90.0000
_cell_angle_beta 90.0000
_cell_angle_gamma 120.0000
_cell_formula_units_Z 6
_cell_length_a 28.649(3)
_cell_length_b 28.649(3)
_cell_length_c 20.480(3)
_cell_measurement_reflns_used 93108
_cell_measurement_temperature 100
_cell_measurement_theta_max 32.08
_cell_measurement_theta_min 3.13
_cell_volume 14557(3)
_computing_cell_refinement 'RAPID AUTO'
_computing_data_collection 'RAPID AUTO (Rigaku, ????)'
_computing_data_reduction 'RAPID AUTO'
_computing_molecular_graphics 'CrystalStructure 4.0'
_computing_publication_material 'CrystalStructure 4.0 (Rigaku, 2010)'
_computing_structure_refinement 'SHELXL97 (Sheldrick, 2008)'
_computing_structure_solution 'Il Milione (Burla, et al., 2007)'
_diffrn_ambient_temperature 100
_diffrn_detector_area_resol_mean 10.000
_diffrn_measured_fraction_theta_full 1.001
_diffrn_measured_fraction_theta_max 1.001
_diffrn_measurement_device_type 'Rigaku R-AXIS RAPID'
_diffrn_measurement_method \w
_diffrn_radiation_type 'Mo K\a'
_diffrn_radiation_wavelength 0.71075
_diffrn_reflns_av_R_equivalents 0.0379
_diffrn_reflns_limit_h_max 37
_diffrn_reflns_limit_h_min -37
_diffrn_reflns_limit_k_max 37
_diffrn_reflns_limit_k_min -37
_diffrn_reflns_limit_l_max 26
_diffrn_reflns_limit_l_min -24
_diffrn_reflns_number 75943
_diffrn_reflns_theta_full 27.48
_diffrn_reflns_theta_max 27.48
_diffrn_standards_number 0
_exptl_absorpt_coefficient_mu 1.599
_exptl_absorpt_correction_T_max 0.852
_exptl_absorpt_correction_T_min 0.582
_exptl_absorpt_correction_type multi-scan
_exptl_absorpt_process_details 'ABSCOR (Rigaku, 1995)'
_exptl_crystal_colour black
_exptl_crystal_density_diffrn 2.092
_exptl_crystal_description platelet
_exptl_crystal_F_000 9096.00
_exptl_crystal_size_max 0.300
_exptl_crystal_size_mid 0.300
_exptl_crystal_size_min 0.100
_refine_diff_density_max 1.200
_refine_diff_density_min -0.620
_refine_ls_abs_structure_details 'Flack, H. D. (1983), Acta Cryst. A39, 876-881.  3582 Friedel Pairs'
_refine_ls_abs_structure_Flack 0.33(4)
_refine_ls_extinction_method none
_refine_ls_goodness_of_fit_ref 1.110
_refine_ls_hydrogen_treatment constr
_refine_ls_number_parameters 430
_refine_ls_number_reflns 7294
_refine_ls_number_restraints 1
_refine_ls_R_factor_gt 0.0271
_refine_ls_shift/su_max 0.002
_refine_ls_structure_factor_coef Fsqd
_refine_ls_weighting_details 'w = 1/[\s^2^(Fo^2^)+(0.0383P)^2^+73.3877P] where P=(Fo^2^+2Fc^2^)/3'
_refine_ls_weighting_scheme calc
_refine_ls_wR_factor_ref 0.0755
_reflns_number_gt 6716
_reflns_number_total 7294
_reflns_threshold_expression F^2^>2.0\s(F^2^)
_cod_data_source_file ic200683e_si_002_1.cif
_cod_data_source_block TA
_cod_original_sg_symbol_H-M 'R 3 c:H'
_cod_database_code 4325676

loop_
_symmetry_equiv_pos_site_id
_symmetry_equiv_pos_as_xyz
1 +X,+Y,+Z
2 -Y,+X-Y,+Z
3 -X+Y,-X,+Z
4 -X+Y,+Y,1/2+Z
5 +X,+X-Y,1/2+Z
6 -Y,-X,1/2+Z
7 2/3+X,1/3+Y,1/3+Z
8 2/3-Y,1/3+X-Y,1/3+Z
9 2/3-X+Y,1/3-X,1/3+Z
10 2/3-X+Y,1/3+Y,5/6+Z
11 2/3+X,1/3+X-Y,5/6+Z
12 2/3-Y,1/3-X,5/6+Z
13 1/3+X,2/3+Y,2/3+Z
14 1/3-Y,2/3+X-Y,2/3+Z
15 1/3-X+Y,2/3-X,2/3+Z
16 1/3-X+Y,2/3+Y,1/6+Z
17 1/3+X,2/3+X-Y,1/6+Z
18 1/3-Y,2/3-X,1/6+Z

loop_
_atom_site_label
_atom_site_type_symbol
_atom_site_fract_x
_atom_site_fract_y
_atom_site_fract_z
_atom_site_U_iso_or_equiv
_atom_site_adp_type
_atom_site_occupancy
_atom_site_symmetry_multiplicity
_atom_site_calc_flag
_atom_site_refinement_flags
Mo(1) Mo 0.458765(16) 0.787765(16) 0.550538(16) 0.01154(9) Uani 1.0 18 d .
Mo(2) Mo 0.412221(17) 0.701696(16) 0.696703(18) 0.01150(9) Uani 1.0 18 d .
Mo(3) Mo 0.451086(15) 0.656486(15) 0.549952(17) 0.01160(9) Uani 1.0 18 d .
Mo(4) Mo 0.370761(16) 0.619528(16) 0.414687(18) 0.01160(9) Uani 1.0 18 d .
Si(1) Si 0.3333 0.6667 0.55264(14) 0.0059(3) Uani 1.0 6 d .
O(1) O 0.45004(13) 0.79257(14) 0.45807(16) 0.0190(7) Uani 1.0 18 d .
O(2) O 0.52212(14) 0.83916(14) 0.55806(18) 0.0207(8) Uani 1.0 18 d .
O(3) O 0.44168(14) 0.76105(13) 0.63757(17) 0.0202(7) Uani 1.0 18 d .
O(4) O 0.45853(15) 0.72326(14) 0.75658(18) 0.0200(8) Uani 1.0 18 d .
O(5) O 0.36094(13) 0.63274(13) 0.73167(19) 0.0205(8) Uani 1.0 18 d .
O(6) O 0.46841(15) 0.72777(13) 0.53382(17) 0.0208(8) Uani 1.0 18 d .
O(7) O 0.43530(14) 0.66603(13) 0.63802(17) 0.0217(8) Uani 1.0 18 d .
O(8) O 0.51210(14) 0.66175(15) 0.55709(17) 0.0189(8) Uani 1.0 18 d .
O(9) O 0.40621(13) 0.57874(13) 0.56520(17) 0.0204(8) Uani 1.0 18 d .
O(10) O 0.44004(13) 0.64082(13) 0.45801(17) 0.0212(7) Uani 1.0 18 d .
O(11) O 0.38702(14) 0.60146(14) 0.34410(17) 0.0178(7) Uani 1.0 18 d .
O(12) O 0.39426(13) 0.69381(13) 0.40417(19) 0.0211(8) Uani 1.0 18 d .
O(13) O 0.36091(11) 0.63273(11) 0.52651(15) 0.0110(6) Uani 1.0 18 d .
O(14) O 0.3333 0.6667 0.6317(3) 0.0137(11) Uani 1.0 6 d .
N(1) N 0.40545(19) 0.5662(3) 0.7133(3) 0.0316(12) Uani 1.0 18 d .
N(2) N 0.5134(2) 0.4503(2) 0.7179(3) 0.0352(13) Uani 1.0 18 d .
N(3) N 0.4356(3) 0.4989(3) 0.5516(4) 0.0455(15) Uani 1.0 18 d .
N(4) N 0.5668(2) 0.40787(18) 0.5586(3) 0.0254(11) Uani 1.0 18 d .
N(5) N 0.4055(3) 0.4267(3) 0.3814(4) 0.0533(18) Uani 1.0 18 d .
N(6) N 0.5869(3) 0.5672(3) 0.3890(4) 0.0460(16) Uani 1.0 18 d .
C(1) C 0.4318(3) 0.5344(3) 0.7154(3) 0.0248(13) Uani 1.0 18 d .
C(2) C 0.4021(3) 0.4790(3) 0.7157(3) 0.0272(13) Uani 1.0 18 d .
C(3) C 0.4282(3) 0.4494(3) 0.7179(3) 0.0277(13) Uani 1.0 18 d .
C(4) C 0.4865(3) 0.4782(3) 0.7166(3) 0.0250(12) Uani 1.0 18 d .
C(5) C 0.5156(2) 0.5344(3) 0.7166(3) 0.0199(11) Uani 1.0 18 d .
C(6) C 0.4892(2) 0.5638(3) 0.7173(3) 0.0197(11) Uani 1.0 18 d .
C(7) C 0.3413(3) 0.4518(3) 0.7157(3) 0.0309(14) Uani 1.0 18 d .
C(8) C 0.4011(3) 0.3893(3) 0.7199(4) 0.0336(15) Uani 1.0 18 d .
C(9) C 0.5770(2) 0.5626(3) 0.7154(3) 0.0259(12) Uani 1.0 18 d .
C(10) C 0.5183(3) 0.6240(3) 0.7210(3) 0.0256(12) Uani 1.0 18 d .
C(11) C 0.4682(3) 0.4758(3) 0.5536(4) 0.0321(14) Uani 1.0 18 d .
C(12) C 0.4442(3) 0.4199(3) 0.5526(4) 0.0301(13) Uani 1.0 18 d .
C(13) C 0.4764(3) 0.3964(3) 0.5542(3) 0.0234(12) Uani 1.0 18 d .
C(14) C 0.5333(2) 0.4310(2) 0.5561(3) 0.0169(10) Uani 1.0 18 d .
C(15) C 0.5575(3) 0.4873(2) 0.5527(3) 0.0206(11) Uani 1.0 18 d .
C(16) C 0.5255(3) 0.5104(3) 0.5523(3) 0.0245(12) Uani 1.0 18 d .
C(17) C 0.3830(3) 0.3860(3) 0.5502(4) 0.0341(15) Uani 1.0 18 d .
C(18) C 0.4538(3) 0.3363(2) 0.5551(4) 0.0287(13) Uani 1.0 18 d .
C(19) C 0.6185(3) 0.5206(2) 0.5486(4) 0.0255(12) Uani 1.0 18 d .
C(20) C 0.5465(3) 0.5696(2) 0.5487(4) 0.0307(13) Uani 1.0 18 d .
C(21) C 0.4223(3) 0.4719(3) 0.3851(4) 0.0312(14) Uani 1.0 18 d .
C(22) C 0.4447(3) 0.5298(3) 0.3895(4) 0.0344(14) Uani 1.0 18 d .
C(23) C 0.5688(3) 0.5226(3) 0.3867(4) 0.0283(13) Uani 1.0 18 d .
C(24) C 0.5452(3) 0.4641(3) 0.3823(4) 0.0386(16) Uani 1.0 18 d .
H(1A) H 0.3837 0.5585 0.7488 0.0379 Uiso 1.0 18 calc R
H(1B) H 0.3853 0.5582 0.6763 0.0379 Uiso 1.0 18 calc R
H(1C) H 0.4308 0.6018 0.7134 0.0379 Uiso 1.0 18 calc R
H(2A) H 0.5340 0.4591 0.7546 0.0422 Uiso 1.0 18 calc R
H(2B) H 0.5349 0.4589 0.6821 0.0422 Uiso 1.0 18 calc R
H(2C) H 0.4893 0.4143 0.7179 0.0422 Uiso 1.0 18 calc R
H(3A) H 0.4131 0.4876 0.5867 0.0546 Uiso 1.0 18 calc R
H(3B) H 0.4159 0.4888 0.5142 0.0546 Uiso 1.0 18 calc R
H(3C) H 0.4566 0.5354 0.5526 0.0546 Uiso 1.0 18 calc R
H(4A) H 0.5939 0.4263 0.5877 0.0305 Uiso 1.0 18 calc R
H(4B) H 0.5810 0.4096 0.5183 0.0305 Uiso 1.0 18 calc R
H(4C) H 0.5470 0.3728 0.5713 0.0305 Uiso 1.0 18 calc R
H(7A) H 0.3271 0.4307 0.7558 0.0370 Uiso 1.0 18 calc R
H(7B) H 0.3270 0.4278 0.6778 0.0370 Uiso 1.0 18 calc R
H(7C) H 0.3304 0.4792 0.7134 0.0370 Uiso 1.0 18 calc R
H(8A) H 0.3793 0.3743 0.6804 0.0403 Uiso 1.0 18 calc R
H(8B) H 0.3778 0.3759 0.7585 0.0403 Uiso 1.0 18 calc R
H(8C) H 0.4285 0.3783 0.7221 0.0403 Uiso 1.0 18 calc R
H(9A) H 0.5898 0.5527 0.7544 0.0311 Uiso 1.0 18 calc R
H(9B) H 0.5919 0.6017 0.7144 0.0311 Uiso 1.0 18 calc R
H(9C) H 0.5887 0.5514 0.6763 0.0311 Uiso 1.0 18 calc R
H(10A) H 0.5263 0.6391 0.6767 0.0307 Uiso 1.0 18 calc R
H(10B) H 0.5521 0.6368 0.7451 0.0307 Uiso 1.0 18 calc R
H(10C) H 0.4957 0.6357 0.7435 0.0307 Uiso 1.0 18 calc R
H(17A) H 0.3697 0.3947 0.5105 0.0409 Uiso 1.0 18 calc R
H(17B) H 0.3676 0.3939 0.5886 0.0409 Uiso 1.0 18 calc R
H(17C) H 0.3721 0.3477 0.5500 0.0409 Uiso 1.0 18 calc R
H(18A) H 0.4181 0.3184 0.5344 0.0344 Uiso 1.0 18 calc R
H(18B) H 0.4505 0.3239 0.6003 0.0344 Uiso 1.0 18 calc R
H(18C) H 0.4779 0.3275 0.5310 0.0344 Uiso 1.0 18 calc R
H(19A) H 0.6341 0.5217 0.5916 0.0307 Uiso 1.0 18 calc R
H(19B) H 0.6292 0.5573 0.5347 0.0307 Uiso 1.0 18 calc R
H(19C) H 0.6317 0.5041 0.5170 0.0307 Uiso 1.0 18 calc R
H(20A) H 0.5331 0.5808 0.5860 0.0368 Uiso 1.0 18 calc R
H(20B) H 0.5342 0.5780 0.5080 0.0368 Uiso 1.0 18 calc R
H(20C) H 0.5860 0.5888 0.5496 0.0368 Uiso 1.0 18 calc R
H(22A) H 0.4178 0.5390 0.3749 0.0413 Uiso 1.0 18 calc R
H(22B) H 0.4767 0.5479 0.3617 0.0413 Uiso 1.0 18 calc R
H(22C) H 0.4547 0.5414 0.4349 0.0413 Uiso 1.0 18 calc R
H(24A) H 0.5725 0.4557 0.3666 0.0463 Uiso 1.0 18 calc R
H(24B) H 0.5148 0.4494 0.3519 0.0463 Uiso 1.0 18 calc R
H(24C) H 0.5326 0.4480 0.4256 0.0463 Uiso 1.0 18 calc R

loop_
_atom_site_aniso_label
_atom_site_aniso_U_11
_atom_site_aniso_U_22
_atom_site_aniso_U_33
_atom_site_aniso_U_12
_atom_site_aniso_U_13
_atom_site_aniso_U_23
Mo(1) 0.00687(17) 0.00834(18) 0.0149(3) 0.00044(15) 0.00133(14) -0.00217(14)
Mo(2) 0.01260(18) 0.01096(18) 0.0122(2) 0.00681(15) -0.00532(14) -0.00346(16)
Mo(3) 0.00715(17) 0.01496(19) 0.0143(2) 0.00675(15) 0.00090(15) 0.00329(19)
Mo(4) 0.01052(18) 0.01162(18) 0.01069(19) 0.00405(15) 0.00120(17) -0.00310(17)
Si(1) 0.0051(4) 0.0051(4) 0.0075(8) 0.0026(2) 0.0000 0.0000
O(1) 0.0181(17) 0.0299(19) 0.0148(18) 0.0164(15) -0.0013(13) -0.0074(14)
O(2) 0.0139(16) 0.0156(17) 0.0217(19) -0.0008(14) 0.0063(13) -0.0067(14)
O(3) 0.0302(19) 0.0146(16) 0.0195(18) 0.0139(15) 0.0056(14) 0.0015(13)
O(4) 0.0212(18) 0.0155(17) 0.0232(19) 0.0091(15) -0.0084(15) -0.0047(14)
O(5) 0.0134(16) 0.0162(16) 0.033(2) 0.0083(14) -0.0026(14) 0.0018(14)
O(6) 0.0289(19) 0.0152(16) 0.0218(19) 0.0137(15) 0.0037(15) -0.0008(13)
O(7) 0.0271(19) 0.0192(17) 0.0239(19) 0.0155(15) 0.0039(15) -0.0001(14)
O(8) 0.0147(16) 0.0274(19) 0.0220(19) 0.0162(15) 0.0052(14) 0.0064(15)
O(9) 0.0170(16) 0.0200(17) 0.0184(17) 0.0050(14) -0.0042(13) 0.0002(13)
O(10) 0.0164(16) 0.0221(17) 0.0193(18) 0.0051(14) -0.0010(13) -0.0007(13)
O(11) 0.0194(17) 0.0184(17) 0.0130(16) 0.0074(15) 0.0010(13) -0.0077(13)
O(12) 0.0090(15) 0.0134(16) 0.040(3) 0.0050(13) 0.0021(14) 0.0004(14)
O(13) 0.0102(14) 0.0106(14) 0.0144(16) 0.0069(12) -0.0014(11) -0.0003(11)
O(14) 0.0147(16) 0.0147(16) 0.011(3) 0.0074(8) 0.0000 0.0000
N(1) 0.017(3) 0.061(4) 0.023(3) 0.024(3) -0.0017(19) 0.003(3)
N(2) 0.038(3) 0.027(3) 0.051(4) 0.024(3) -0.012(3) 0.003(3)
N(3) 0.038(3) 0.054(4) 0.062(4) 0.036(3) 0.004(3) 0.022(3)
N(4) 0.035(3) 0.017(3) 0.018(3) 0.008(2) -0.0119(19) 0.0074(18)
N(5) 0.066(5) 0.039(4) 0.063(5) 0.032(4) 0.011(4) 0.002(3)
N(6) 0.062(5) 0.037(4) 0.049(4) 0.033(4) 0.015(3) 0.014(3)
C(1) 0.019(3) 0.042(4) 0.021(3) 0.021(3) 0.002(2) 0.012(3)
C(2) 0.018(3) 0.040(4) 0.020(3) 0.011(3) -0.001(2) 0.016(3)
C(3) 0.033(3) 0.037(4) 0.015(3) 0.019(3) -0.004(3) 0.009(3)
C(4) 0.022(3) 0.033(3) 0.026(3) 0.018(3) -0.006(2) 0.005(3)
C(5) 0.017(3) 0.030(3) 0.016(3) 0.014(3) -0.0029(19) 0.004(2)
C(6) 0.014(3) 0.031(3) 0.017(3) 0.013(3) 0.0011(19) 0.007(2)
C(7) 0.020(3) 0.044(4) 0.022(3) 0.010(3) -0.003(3) 0.012(3)
C(8) 0.032(3) 0.032(3) 0.023(3) 0.006(3) -0.008(3) 0.009(3)
C(9) 0.015(3) 0.028(3) 0.037(4) 0.013(2) -0.003(2) 0.003(3)
C(10) 0.034(3) 0.030(3) 0.015(3) 0.018(3) -0.006(3) -0.000(2)
C(11) 0.032(3) 0.033(4) 0.041(4) 0.023(3) -0.000(3) 0.012(3)
C(12) 0.019(3) 0.029(3) 0.042(4) 0.012(3) -0.009(3) 0.006(3)
C(13) 0.022(3) 0.016(3) 0.031(4) 0.008(2) -0.010(3) 0.003(2)
C(14) 0.018(3) 0.015(3) 0.019(3) 0.010(2) -0.002(2) 0.0006(19)
C(15) 0.023(3) 0.019(3) 0.021(3) 0.011(3) -0.002(2) 0.004(2)
C(16) 0.032(3) 0.021(3) 0.028(3) 0.019(3) -0.000(3) 0.007(3)
C(17) 0.016(3) 0.047(4) 0.035(4) 0.013(3) -0.009(3) 0.008(3)
C(18) 0.022(3) 0.016(3) 0.037(4) 0.000(2) -0.008(3) 0.003(3)
C(19) 0.025(3) 0.016(3) 0.034(4) 0.009(3) -0.001(3) 0.001(3)
C(20) 0.042(4) 0.019(3) 0.038(4) 0.021(3) -0.003(3) -0.002(3)
C(21) 0.030(3) 0.040(4) 0.034(4) 0.026(3) 0.011(3) 0.012(3)
C(22) 0.037(4) 0.030(4) 0.038(4) 0.018(3) 0.004(3) 0.001(3)
C(23) 0.026(3) 0.033(4) 0.031(4) 0.019(3) 0.001(3) 0.005(3)
C(24) 0.051(4) 0.029(4) 0.032(4) 0.017(3) 0.001(3) 0.008(3)

loop_
_atom_type_symbol
_atom_type_description
_atom_type_scat_dispersion_real
_atom_type_scat_dispersion_imag
_atom_type_scat_source
C C 0.0033 0.0016
;
International Tables for Crystallography
(1992, Vol. C, Tables 4.2.6.8 and 6.1.1.4)
;
H H 0.0000 0.0000
;
International Tables for Crystallography
(1992, Vol. C, Table 6.1.1.4)
;
O O 0.0106 0.0060
;
International Tables for Crystallography
(1992, Vol. C, Tables 4.2.6.8 and 6.1.1.4)
;
N N 0.0061 0.0033
;
International Tables for Crystallography
(1992, Vol. C, Tables 4.2.6.8 and 6.1.1.4)
;
Si Si 0.0817 0.0704
;
International Tables for Crystallography
(1992, Vol. C, Tables 4.2.6.8 and 6.1.1.4)
;
Mo Mo -1.6832 0.6857
;
International Tables for Crystallography
(1992, Vol. C, Tables 4.2.6.8 and 6.1.1.4)
;

loop_
_geom_angle_atom_site_label_1
_geom_angle_atom_site_label_2
_geom_angle_atom_site_label_3
_geom_angle
_geom_angle_publ_flag
_geom_angle_site_symmetry_1
_geom_angle_site_symmetry_3
O(1) Mo(1) O(2) 98.62(16) yes . .
O(1) Mo(1) O(3) 158.96(13) yes . .
O(1) Mo(1) O(6) 88.30(18) yes . .
O(1) Mo(1) O(9) 88.88(18) yes . 2_665
O(1) Mo(1) O(13) 73.08(12) yes . 2_665
O(2) Mo(1) O(3) 102.40(16) yes . .
O(2) Mo(1) O(6) 103.1(2) yes . .
O(2) Mo(1) O(9) 98.3(2) yes . 2_665
O(2) Mo(1) O(13) 168.13(18) yes . 2_665
O(3) Mo(1) O(6) 85.97(17) yes . .
O(3) Mo(1) O(9) 89.10(18) yes . 2_665
O(3) Mo(1) O(13) 86.28(13) yes . 2_665
O(6) Mo(1) O(9) 158.55(17) yes . 2_665
O(6) Mo(1) O(13) 85.38(14) yes . 2_665
O(9) Mo(1) O(13) 73.46(15) yes 2_665 2_665
O(3) Mo(2) O(4) 102.68(16) yes . .
O(3) Mo(2) O(5) 157.85(16) yes . .
O(3) Mo(2) O(5) 88.26(19) yes . 2_665
O(3) Mo(2) O(7) 87.70(17) yes . .
O(3) Mo(2) O(14) 85.63(14) yes . .
O(4) Mo(2) O(5) 99.42(17) yes . .
O(4) Mo(2) O(5) 98.3(2) yes . 2_665
O(4) Mo(2) O(7) 103.7(2) yes . .
O(4) Mo(2) O(14) 167.26(19) yes . .
O(5) Mo(2) O(5) 87.05(19) yes . 2_665
O(5) Mo(2) O(7) 88.60(16) yes . .
O(5) Mo(2) O(14) 72.33(15) yes . .
O(5) Mo(2) O(7) 158.03(16) yes 2_665 .
O(5) Mo(2) O(14) 72.05(15) yes 2_665 .
O(7) Mo(2) O(14) 86.10(15) yes . .
O(6) Mo(3) O(7) 87.89(16) yes . .
O(6) Mo(3) O(8) 102.72(19) yes . .
O(6) Mo(3) O(9) 158.67(18) yes . .
O(6) Mo(3) O(10) 90.27(16) yes . .
O(6) Mo(3) O(13) 86.21(15) yes . .
O(7) Mo(3) O(8) 102.38(18) yes . .
O(7) Mo(3) O(9) 86.82(15) yes . .
O(7) Mo(3) O(10) 158.91(17) yes . .
O(7) Mo(3) O(13) 86.00(15) yes . .
O(8) Mo(3) O(9) 98.60(19) yes . .
O(8) Mo(3) O(10) 98.52(18) yes . .
O(8) Mo(3) O(13) 167.84(16) yes . .
O(9) Mo(3) O(10) 87.30(14) yes . .
O(9) Mo(3) O(13) 72.81(15) yes . .
O(10) Mo(3) O(13) 72.91(14) yes . .
O(1) Mo(4) O(10) 87.14(17) yes 3_565 .
O(1) Mo(4) O(11) 96.57(17) yes 3_565 .
O(1) Mo(4) O(12) 158.70(16) yes 3_565 .
O(1) Mo(4) O(12) 89.17(17) yes 3_565 3_565
O(1) Mo(4) O(13) 72.55(12) yes 3_565 .
O(10) Mo(4) O(11) 95.24(18) yes . .
O(10) Mo(4) O(12) 88.07(16) yes . .
O(10) Mo(4) O(12) 158.76(17) yes . 3_565
O(10) Mo(4) O(13) 72.33(14) yes . .
O(11) Mo(4) O(12) 104.52(18) yes . .
O(11) Mo(4) O(12) 105.96(18) yes . 3_565
O(11) Mo(4) O(13) 163.52(19) yes . .
O(12) Mo(4) O(12) 87.82(15) yes . 3_565
O(12) Mo(4) O(13) 86.23(14) yes . .
O(12) Mo(4) O(13) 86.61(15) yes 3_565 .
O(13) Si(1) O(13) 109.61(16) yes . 2_665
O(13) Si(1) O(13) 109.62(16) yes . 3_565
O(13) Si(1) O(14) 109.27(15) yes . .
O(13) Si(1) O(13) 109.73(16) yes 2_665 3_565
O(13) Si(1) O(14) 109.30(15) yes 2_665 .
O(13) Si(1) O(14) 109.30(15) yes 3_565 .
Mo(1) O(1) Mo(4) 122.33(16) yes . 2_665
Mo(1) O(3) Mo(2) 149.7(2) yes . .
Mo(2) O(5) Mo(2) 124.1(3) yes . 3_565
Mo(1) O(6) Mo(3) 150.9(3) yes . .
Mo(2) O(7) Mo(3) 147.7(3) yes . .
Mo(1) O(9) Mo(3) 121.5(3) yes 3_565 .
Mo(3) O(10) Mo(4) 122.3(2) yes . .
Mo(4) O(12) Mo(4) 148.7(2) yes . 2_665
Mo(1) O(13) Mo(3) 92.18(14) yes 3_565 .
Mo(1) O(13) Mo(4) 92.02(12) yes 3_565 .
Mo(1) O(13) Si(1) 124.36(15) yes 3_565 .
Mo(3) O(13) Mo(4) 92.41(12) yes . .
Mo(3) O(13) Si(1) 123.37(15) yes . .
Mo(4) O(13) Si(1) 123.3(2) yes . .
Mo(2) O(14) Mo(2) 91.56(18) yes . 2_665
Mo(2) O(14) Mo(2) 91.51(18) yes . 3_565
Mo(2) O(14) Si(1) 124.15(13) yes . .
Mo(2) O(14) Mo(2) 91.56(18) yes 2_665 3_565
Mo(2) O(14) Si(1) 124.19(13) yes 2_665 .
Mo(2) O(14) Si(1) 124.16(13) yes 3_565 .
N(1) C(1) C(2) 120.8(6) yes . .
N(1) C(1) C(6) 116.2(6) yes . .
C(2) C(1) C(6) 123.0(8) yes . .
C(1) C(2) C(3) 119.8(6) yes . .
C(1) C(2) C(7) 118.9(8) yes . .
C(3) C(2) C(7) 121.3(6) yes . .
C(2) C(3) C(4) 118.3(6) yes . .
C(2) C(3) C(8) 125.3(6) yes . .
C(4) C(3) C(8) 116.4(7) yes . .
N(2) C(4) C(3) 119.8(6) yes . .
N(2) C(4) C(5) 119.4(5) yes . .
C(3) C(4) C(5) 120.7(7) yes . .
C(4) C(5) C(6) 120.6(5) yes . .
C(4) C(5) C(9) 118.4(7) yes . .
C(6) C(5) C(9) 121.0(5) yes . .
C(1) C(6) C(5) 117.5(6) yes . .
C(1) C(6) C(10) 119.7(7) yes . .
C(5) C(6) C(10) 122.8(5) yes . .
N(3) C(11) C(12) 119.1(6) yes . .
N(3) C(11) C(16) 118.8(6) yes . .
C(12) C(11) C(16) 122.0(8) yes . .
C(11) C(12) C(13) 119.6(6) yes . .
C(11) C(12) C(17) 118.7(8) yes . .
C(13) C(12) C(17) 121.7(6) yes . .
C(12) C(13) C(14) 118.1(6) yes . .
C(12) C(13) C(18) 123.0(5) yes . .
C(14) C(13) C(18) 119.0(7) yes . .
N(4) C(14) C(13) 119.0(5) yes . .
N(4) C(14) C(15) 118.7(5) yes . .
C(13) C(14) C(15) 122.2(7) yes . .
C(14) C(15) C(16) 119.4(5) yes . .
C(14) C(15) C(19) 118.4(7) yes . .
C(16) C(15) C(19) 122.2(5) yes . .
C(11) C(16) C(15) 118.5(6) yes . .
C(11) C(16) C(20) 117.3(7) yes . .
C(15) C(16) C(20) 124.2(6) yes . .
N(5) C(21) C(22) 179.0(9) yes . .
N(6) C(23) C(24) 178.8(8) yes . .
C(1) N(1) H(1A) 109.465 no . .
C(1) N(1) H(1B) 109.444 no . .
C(1) N(1) H(1C) 109.449 no . .
H(1A) N(1) H(1B) 109.486 no . .
H(1A) N(1) H(1C) 109.492 no . .
H(1B) N(1) H(1C) 109.492 no . .
C(4) N(2) H(2A) 109.470 no . .
C(4) N(2) H(2B) 109.459 no . .
C(4) N(2) H(2C) 109.458 no . .
H(2A) N(2) H(2B) 109.477 no . .
H(2A) N(2) H(2C) 109.483 no . .
H(2B) N(2) H(2C) 109.481 no . .
C(11) N(3) H(3A) 109.469 no . .
C(11) N(3) H(3B) 109.468 no . .
C(11) N(3) H(3C) 109.484 no . .
H(3A) N(3) H(3B) 109.458 no . .
H(3A) N(3) H(3C) 109.477 no . .
H(3B) N(3) H(3C) 109.472 no . .
C(14) N(4) H(4A) 109.486 no . .
C(14) N(4) H(4B) 109.465 no . .
C(14) N(4) H(4C) 109.489 no . .
H(4A) N(4) H(4B) 109.461 no . .
H(4A) N(4) H(4C) 109.459 no . .
H(4B) N(4) H(4C) 109.467 no . .
C(2) C(7) H(7A) 109.466 no . .
C(2) C(7) H(7B) 109.468 no . .
C(2) C(7) H(7C) 109.465 no . .
H(7A) C(7) H(7B) 109.476 no . .
H(7A) C(7) H(7C) 109.466 no . .
H(7B) C(7) H(7C) 109.488 no . .
C(3) C(8) H(8A) 109.476 no . .
C(3) C(8) H(8B) 109.481 no . .
C(3) C(8) H(8C) 109.469 no . .
H(8A) C(8) H(8B) 109.484 no . .
H(8A) C(8) H(8C) 109.446 no . .
H(8B) C(8) H(8C) 109.470 no . .
C(5) C(9) H(9A) 109.461 no . .
C(5) C(9) H(9B) 109.473 no . .
C(5) C(9) H(9C) 109.458 no . .
H(9A) C(9) H(9B) 109.474 no . .
H(9A) C(9) H(9C) 109.486 no . .
H(9B) C(9) H(9C) 109.476 no . .
C(6) C(10) H(10A) 109.480 no . .
C(6) C(10) H(10B) 109.468 no . .
C(6) C(10) H(10C) 109.464 no . .
H(10A) C(10) H(10B) 109.473 no . .
H(10A) C(10) H(10C) 109.473 no . .
H(10B) C(10) H(10C) 109.469 no . .
C(12) C(17) H(17A) 109.481 no . .
C(12) C(17) H(17B) 109.479 no . .
C(12) C(17) H(17C) 109.476 no . .
H(17A) C(17) H(17B) 109.452 no . .
H(17A) C(17) H(17C) 109.472 no . .
H(17B) C(17) H(17C) 109.467 no . .
C(13) C(18) H(18A) 109.465 no . .
C(13) C(18) H(18B) 109.463 no . .
C(13) C(18) H(18C) 109.469 no . .
H(18A) C(18) H(18B) 109.467 no . .
H(18A) C(18) H(18C) 109.478 no . .
H(18B) C(18) H(18C) 109.486 no . .
C(15) C(19) H(19A) 109.465 no . .
C(15) C(19) H(19B) 109.472 no . .
C(15) C(19) H(19C) 109.480 no . .
H(19A) C(19) H(19B) 109.468 no . .
H(19A) C(19) H(19C) 109.471 no . .
H(19B) C(19) H(19C) 109.472 no . .
C(16) C(20) H(20A) 109.485 no . .
C(16) C(20) H(20B) 109.466 no . .
C(16) C(20) H(20C) 109.473 no . .
H(20A) C(20) H(20B) 109.474 no . .
H(20A) C(20) H(20C) 109.474 no . .
H(20B) C(20) H(20C) 109.456 no . .
C(21) C(22) H(22A) 109.478 no . .
C(21) C(22) H(22B) 109.457 no . .
C(21) C(22) H(22C) 109.463 no . .
H(22A) C(22) H(22B) 109.471 no . .
H(22A) C(22) H(22C) 109.479 no . .
H(22B) C(22) H(22C) 109.479 no . .
C(23) C(24) H(24A) 109.464 no . .
C(23) C(24) H(24B) 109.464 no . .
C(23) C(24) H(24C) 109.462 no . .
H(24A) C(24) H(24B) 109.482 no . .
H(24A) C(24) H(24C) 109.481 no . .
H(24B) C(24) H(24C) 109.474 no . .

loop_
_geom_bond_atom_site_label_1
_geom_bond_atom_site_label_2
_geom_bond_distance
_geom_bond_publ_flag
_geom_bond_site_symmetry_2
Mo(1) O(1) 1.924(4) yes .
Mo(1) O(2) 1.677(3) yes .
Mo(1) O(3) 1.905(4) yes .
Mo(1) O(6) 1.903(5) yes .
Mo(1) O(9) 1.939(4) yes 2_665
Mo(1) O(13) 2.356(3) yes 2_665
Mo(2) O(3) 1.907(4) yes .
Mo(2) O(4) 1.681(4) yes .
Mo(2) O(5) 1.916(3) yes .
Mo(2) O(5) 1.930(4) yes 2_665
Mo(2) O(7) 1.898(5) yes .
Mo(2) O(14) 2.371(4) yes .
Mo(3) O(6) 1.874(4) yes .
Mo(3) O(7) 1.912(4) yes .
Mo(3) O(8) 1.684(5) yes .
Mo(3) O(9) 1.962(3) yes .
Mo(3) O(10) 1.925(4) yes .
Mo(3) O(13) 2.368(4) yes .
Mo(4) O(1) 1.950(4) yes 3_565
Mo(4) O(10) 1.972(4) yes .
Mo(4) O(11) 1.678(4) yes .
Mo(4) O(12) 1.896(4) yes .
Mo(4) O(12) 1.886(5) yes 3_565
Mo(4) O(13) 2.361(4) yes .
Si(1) O(13) 1.621(4) yes .
Si(1) O(13) 1.619(4) yes 2_665
Si(1) O(13) 1.619(4) yes 3_565
Si(1) O(14) 1.619(7) yes .
N(1) C(1) 1.443(12) yes .
N(2) C(4) 1.358(11) yes .
N(3) C(11) 1.387(12) yes .
N(4) C(14) 1.414(10) yes .
N(5) C(21) 1.137(11) yes .
N(6) C(23) 1.115(10) yes .
C(1) C(2) 1.376(9) yes .
C(1) C(6) 1.425(8) yes .
C(2) C(3) 1.385(13) yes .
C(2) C(7) 1.512(9) yes .
C(3) C(4) 1.446(9) yes .
C(3) C(8) 1.495(9) yes .
C(4) C(5) 1.396(8) yes .
C(5) C(6) 1.385(11) yes .
C(5) C(9) 1.525(8) yes .
C(6) C(10) 1.498(9) yes .
C(11) C(12) 1.393(10) yes .
C(11) C(16) 1.433(8) yes .
C(12) C(13) 1.386(12) yes .
C(12) C(17) 1.524(8) yes .
C(13) C(14) 1.423(7) yes .
C(13) C(18) 1.508(9) yes .
C(14) C(15) 1.403(8) yes .
C(15) C(16) 1.372(11) yes .
C(15) C(19) 1.519(8) yes .
C(16) C(20) 1.490(9) yes .
C(21) C(22) 1.449(10) yes .
C(23) C(24) 1.463(10) yes .
N(1) H(1A) 0.910 no .
N(1) H(1B) 0.910 no .
N(1) H(1C) 0.910 no .
N(2) H(2A) 0.910 no .
N(2) H(2B) 0.910 no .
N(2) H(2C) 0.910 no .
N(3) H(3A) 0.910 no .
N(3) H(3B) 0.910 no .
N(3) H(3C) 0.910 no .
N(4) H(4A) 0.910 no .
N(4) H(4B) 0.910 no .
N(4) H(4C) 0.910 no .
C(7) H(7A) 0.980 no .
C(7) H(7B) 0.980 no .
C(7) H(7C) 0.980 no .
C(8) H(8A) 0.980 no .
C(8) H(8B) 0.980 no .
C(8) H(8C) 0.980 no .
C(9) H(9A) 0.980 no .
C(9) H(9B) 0.980 no .
C(9) H(9C) 0.980 no .
C(10) H(10A) 0.980 no .
C(10) H(10B) 0.980 no .
C(10) H(10C) 0.980 no .
C(17) H(17A) 0.980 no .
C(17) H(17B) 0.980 no .
C(17) H(17C) 0.980 no .
C(18) H(18A) 0.980 no .
C(18) H(18B) 0.980 no .
C(18) H(18C) 0.980 no .
C(19) H(19A) 0.980 no .
C(19) H(19B) 0.980 no .
C(19) H(19C) 0.980 no .
C(20) H(20A) 0.980 no .
C(20) H(20B) 0.980 no .
C(20) H(20C) 0.980 no .
C(22) H(22A) 0.980 no .
C(22) H(22B) 0.980 no .
C(22) H(22C) 0.980 no .
C(24) H(24A) 0.980 no .
C(24) H(24B) 0.980 no .
C(24) H(24C) 0.980 no .

loop_
_geom_contact_atom_site_label_1
_geom_contact_atom_site_label_2
_geom_contact_distance
_geom_contact_publ_flag
_geom_contact_site_symmetry_2
Mo(1) O(10) 3.574(3) no 2_665
Mo(2) O(5) 3.563(5) no 3_565
Si(1) O(3) 3.403(4) no .
Si(1) O(3) 3.401(4) no 2_665
Si(1) O(3) 3.404(4) no 3_565
Si(1) O(6) 3.379(4) no .
Si(1) O(6) 3.377(4) no 2_665
Si(1) O(6) 3.379(4) no 3_565
Si(1) O(7) 3.414(5) no .
Si(1) O(7) 3.411(5) no 2_665
Si(1) O(7) 3.412(5) no 3_565
Si(1) O(12) 3.397(5) no .
Si(1) O(12) 3.396(5) no 2_665
Si(1) O(12) 3.397(5) no 3_565
O(3) O(7) 3.210(6) no 2_665
O(6) O(12) 3.232(6) no .
N(1) C(7) 2.846(9) no .
N(1) C(10) 2.806(8) no .
N(2) C(8) 2.789(8) no .
N(2) C(9) 2.794(7) no .
N(3) C(17) 2.804(10) no .
N(3) C(20) 2.786(8) no .
N(4) C(18) 2.839(7) no .
N(4) C(19) 2.807(7) no .
C(1) C(4) 2.754(12) no .
C(2) C(5) 2.816(8) no .
C(3) C(6) 2.839(8) no .
C(7) C(8) 3.037(13) no .
C(9) C(10) 2.982(12) no .
C(11) C(14) 2.745(12) no .
C(12) C(15) 2.826(8) no .
C(13) C(16) 2.838(8) no .
C(17) C(18) 3.007(12) no .
C(19) C(20) 3.021(12) no .
O(1) N(4) 3.027(7) no 10_554
O(1) C(19) 3.332(9) no 10_554
O(1) C(22) 3.545(10) no 2_665
O(2) N(2) 3.422(8) no 10_554
O(2) N(3) 3.143(9) no 2_665
O(2) C(7) 3.461(8) no 2_665
O(2) C(9) 3.244(9) no 10_554
O(3) N(1) 2.825(8) no 2_665
O(4) O(11) 3.274(5) no 6_665
O(4) O(12) 3.428(6) no 5_565
O(4) N(4) 3.075(7) no 9_565
O(4) C(24) 3.261(11) no 9_565
O(5) O(11) 2.719(6) no 6_665
O(5) N(1) 2.799(9) no .
O(6) N(2) 3.390(9) no 10_554
O(6) N(4) 3.070(7) no 10_554
O(7) N(1) 2.974(8) no .
O(7) C(10) 3.585(9) no .
O(8) N(2) 3.151(7) no 10_554
O(8) C(8) 3.555(10) no 10_554
O(8) C(10) 3.558(7) no .
O(8) C(18) 3.588(8) no 10_554
O(8) C(20) 3.252(10) no .
O(9) N(1) 3.053(6) no .
O(9) N(3) 2.819(10) no .
O(9) C(1) 3.541(8) no .
O(10) N(4) 2.879(6) no 10_554
O(10) C(18) 3.148(9) no 10_554
O(10) C(22) 3.541(9) no .
O(11) O(4) 3.274(5) no 6_664
O(11) O(5) 2.719(6) no 6_664
O(11) N(1) 3.047(7) no 6_664
O(11) C(22) 3.348(11) no .
O(12) O(4) 3.428(6) no 5_564
O(12) N(4) 2.839(8) no 10_554
N(1) O(3) 2.825(8) no 3_565
N(1) O(5) 2.799(9) no .
N(1) O(7) 2.974(8) no .
N(1) O(9) 3.053(6) no .
N(1) O(11) 3.047(7) no 6_665
N(2) O(2) 3.422(8) no 16_545
N(2) O(6) 3.390(9) no 16_545
N(2) O(8) 3.151(7) no 16_545
N(2) C(14) 3.453(9) no .
N(2) C(15) 3.581(9) no .
N(2) C(23) 3.572(9) no 6_665
N(2) C(24) 3.419(10) no 6_665
N(3) O(2) 3.143(9) no 3_565
N(3) O(9) 2.819(10) no .
N(3) C(1) 3.524(10) no .
N(3) C(2) 3.463(10) no .
N(3) C(21) 3.474(10) no .
N(3) C(22) 3.412(11) no .
N(4) O(1) 3.027(7) no 16_545
N(4) O(4) 3.075(7) no 14_654
N(4) O(6) 3.070(7) no 16_545
N(4) O(10) 2.879(6) no 16_545
N(4) O(12) 2.839(8) no 16_545
N(5) C(7) 3.582(12) no 15_554
N(5) C(9) 3.536(11) no 6_664
N(5) C(19) 3.514(11) no 11_454
N(5) C(24) 3.591(12) no .
N(6) C(8) 3.558(10) no 6_664
N(6) C(18) 3.596(11) no 10_554
N(6) C(20) 3.481(10) no .
C(1) O(9) 3.541(8) no .
C(1) N(3) 3.524(10) no .
C(2) N(3) 3.463(10) no .
C(3) C(11) 3.513(10) no .
C(3) C(12) 3.574(10) no .
C(4) C(11) 3.374(10) no .
C(4) C(16) 3.519(9) no .
C(5) C(16) 3.474(9) no .
C(5) C(20) 3.569(9) no .
C(6) C(21) 3.574(9) no 6_665
C(6) C(22) 3.557(10) no 6_665
C(7) O(2) 3.461(8) no 3_565
C(7) N(5) 3.582(12) no 8_555
C(7) C(18) 3.550(10) no 8_555
C(7) C(24) 3.562(9) no 8_555
C(8) O(8) 3.555(10) no 16_545
C(8) N(6) 3.558(10) no 6_665
C(8) C(12) 3.599(10) no .
C(8) C(17) 3.508(10) no .
C(9) O(2) 3.244(9) no 16_545
C(9) N(5) 3.536(11) no 6_665
C(9) C(17) 3.572(8) no 17_555
C(9) C(20) 3.554(10) no .
C(10) O(7) 3.585(9) no .
C(10) O(8) 3.558(7) no .
C(11) C(3) 3.513(10) no .
C(11) C(4) 3.374(10) no .
C(12) C(3) 3.574(10) no .
C(12) C(8) 3.599(10) no .
C(14) N(2) 3.453(9) no .
C(15) N(2) 3.581(9) no .
C(15) C(23) 3.515(9) no .
C(15) C(24) 3.537(10) no .
C(16) C(4) 3.519(9) no .
C(16) C(5) 3.474(9) no .
C(16) C(23) 3.567(9) no .
C(17) C(8) 3.508(10) no .
C(17) C(9) 3.572(8) no 11_454
C(18) O(8) 3.588(8) no 16_545
C(18) O(10) 3.148(9) no 16_545
C(18) N(6) 3.596(11) no 16_545
C(18) C(7) 3.550(10) no 15_554
C(19) O(1) 3.332(9) no 16_545
C(19) N(5) 3.514(11) no 17_555
C(19) C(21) 3.496(9) no 17_555
C(20) O(8) 3.252(10) no .
C(20) N(6) 3.481(10) no .
C(20) C(5) 3.569(9) no .
C(20) C(9) 3.554(10) no .
C(21) N(3) 3.474(10) no .
C(21) C(6) 3.574(9) no 6_664
C(21) C(19) 3.496(9) no 11_454
C(22) O(1) 3.545(10) no 3_565
C(22) O(10) 3.541(9) no .
C(22) O(11) 3.348(11) no .
C(22) N(3) 3.412(11) no .
C(22) C(6) 3.557(10) no 6_664
C(23) N(2) 3.572(9) no 6_664
C(23) C(15) 3.515(9) no .
C(23) C(16) 3.567(9) no .
C(24) O(4) 3.261(11) no 14_654
C(24) N(2) 3.419(10) no 6_664
C(24) N(5) 3.591(12) no .
C(24) C(7) 3.562(9) no 15_554
C(24) C(15) 3.537(10) no .
N(1) H(7A) 3.4849 no .
N(1) H(7B) 3.5194 no .
N(1) H(7C) 2.3406 no .
N(1) H(10A) 3.1104 no .
N(1) H(10C) 2.4263 no .
N(2) H(8A) 3.4235 no .
N(2) H(8B) 3.4696 no .
N(2) H(8C) 2.2731 no .
N(2) H(9A) 2.7460 no .
N(2) H(9C) 2.7420 no .
N(3) H(17A) 2.7486 no .
N(3) H(17B) 2.7505 no .
N(3) H(20A) 2.6912 no .
N(3) H(20B) 2.7406 no .
N(4) H(18B) 3.0990 no .
N(4) H(18C) 2.4991 no .
N(4) H(19A) 2.9195 no .
N(4) H(19C) 2.5810 no .
N(5) H(22A) 3.0599 no .
N(5) H(22B) 3.0498 no .
N(5) H(22C) 3.0566 no .
N(6) H(24A) 3.0454 no .
N(6) H(24B) 3.0447 no .
N(6) H(24C) 3.0556 no .
C(1) H(7A) 3.0970 no .
C(1) H(7B) 3.1258 no .
C(1) H(7C) 2.5191 no .
C(1) H(10A) 2.9713 no .
C(1) H(10B) 3.2784 no .
C(1) H(10C) 2.6050 no .
C(2) H(1A) 2.6684 no .
C(2) H(1B) 2.6680 no .
C(2) H(1C) 3.1877 no .
C(2) H(8A) 2.8282 no .
C(2) H(8B) 2.8169 no .
C(2) H(8C) 3.3315 no .
C(3) H(2A) 2.9956 no .
C(3) H(2B) 3.0213 no .
C(3) H(2C) 2.4134 no .
C(3) H(7A) 2.7800 no .
C(3) H(7B) 2.7715 no .
C(3) H(7C) 3.3144 no .
C(4) H(8A) 3.1141 no .
C(4) H(8B) 3.1457 no .
C(4) H(8C) 2.4920 no .
C(4) H(9A) 2.7578 no .
C(4) H(9B) 3.3104 no .
C(4) H(9C) 2.7403 no .
C(5) H(2A) 2.5830 no .
C(5) H(2B) 2.5864 no .
C(5) H(2C) 3.1320 no .
C(5) H(10A) 2.9725 no .
C(5) H(10B) 2.6404 no .
C(5) H(10C) 3.2707 no .
C(6) H(1A) 3.0180 no .
C(6) H(1B) 3.0187 no .
C(6) H(1C) 2.4125 no .
C(6) H(9A) 3.1474 no .
C(6) H(9B) 2.5783 no .
C(6) H(9C) 3.1568 no .
C(7) H(1A) 2.7515 no .
C(7) H(1B) 2.7730 no .
C(7) H(8A) 3.0098 no .
C(7) H(8B) 2.9789 no .
C(8) H(2A) 3.3730 no .
C(8) H(2B) 3.4103 no .
C(8) H(2C) 2.2543 no .
C(8) H(7A) 2.9937 no .
C(8) H(7B) 2.9699 no .
C(9) H(2A) 2.7022 no .
C(9) H(2B) 2.6767 no .
C(9) H(10A) 3.2745 no .
C(9) H(10B) 2.6296 no .
C(10) H(1A) 3.3884 no .
C(10) H(1B) 3.4257 no .
C(10) H(1C) 2.2646 no .
C(10) H(9B) 2.4930 no .
C(11) H(17A) 2.7534 no .
C(11) H(17B) 2.7497 no .
C(11) H(17C) 3.3098 no .
C(11) H(20A) 2.7112 no .
C(11) H(20B) 2.7355 no .
C(11) H(20C) 3.3086 no .
C(12) H(3A) 2.6034 no .
C(12) H(3B) 2.6052 no .
C(12) H(3C) 3.1487 no .
C(12) H(18A) 2.6418 no .
C(12) H(18B) 3.0077 no .
C(12) H(18C) 3.2703 no .
C(13) H(4A) 3.1074 no .
C(13) H(4B) 2.9222 no .
C(13) H(4C) 2.4579 no .
C(13) H(17A) 3.1608 no .
C(13) H(17B) 3.1597 no .
C(13) H(17C) 2.5913 no .
C(14) H(18A) 3.2940 no .
C(14) H(18B) 2.9302 no .
C(14) H(18C) 2.6224 no .
C(14) H(19A) 2.8478 no .
C(14) H(19B) 3.2996 no .
C(14) H(19C) 2.6581 no .
C(15) H(4A) 2.5462 no .
C(15) H(4B) 2.7230 no .
C(15) H(4C) 3.1639 no .
C(15) H(20A) 3.1635 no .
C(15) H(20B) 3.1251 no .
C(15) H(20C) 2.5981 no .
C(16) H(3A) 3.0319 no .
C(16) H(3B) 2.9871 no .
C(16) H(3C) 2.4149 no .
C(16) H(19A) 3.0684 no .
C(16) H(19B) 2.6014 no .
C(16) H(19C) 3.2169 no .
C(17) H(3A) 2.6951 no .
C(17) H(3B) 2.7083 no .
C(17) H(18A) 2.6119 no .
C(17) H(18B) 3.3775 no .
C(18) H(4A) 3.5873 no .
C(18) H(4B) 3.2580 no .
C(18) H(4C) 2.3557 no .
C(18) H(17C) 2.5210 no .
C(19) H(4A) 2.5544 no .
C(19) H(4B) 2.8697 no .
C(19) H(20C) 2.5515 no .
C(20) H(3A) 3.4279 no .
C(20) H(3B) 3.3468 no .
C(20) H(3C) 2.2537 no .
C(20) H(19A) 3.5197 no .
C(20) H(19B) 2.5796 no .
H(1A) H(7A) 3.1805 no .
H(1A) H(7B) 3.5628 no .
H(1A) H(7C) 2.1344 no .
H(1A) H(10C) 2.8461 no .
H(1B) H(7A) 3.5609 no .
H(1B) H(7B) 3.2412 no .
H(1B) H(7C) 2.1484 no .
H(1B) H(10A) 3.5105 no .
H(1B) H(10C) 3.1321 no .
H(1C) H(7C) 3.2421 no .
H(1C) H(10A) 2.5042 no .
H(1C) H(10B) 3.1672 no .
H(1C) H(10C) 1.7264 no .
H(2A) H(8C) 2.8184 no .
H(2A) H(9A) 2.3377 no .
H(2A) H(9C) 2.8066 no .
H(2B) H(8C) 2.8753 no .
H(2B) H(9A) 2.7699 no .
H(2B) H(9C) 2.3090 no .
H(2C) H(8A) 2.8657 no .
H(2C) H(8B) 2.9290 no .
H(2C) H(8C) 1.5201 no .
H(3A) H(17A) 2.7854 no .
H(3A) H(17B) 2.3267 no .
H(3A) H(20A) 3.1249 no .
H(3A) H(20B) 3.5156 no .
H(3B) H(17A) 2.3376 no .
H(3B) H(17B) 2.8063 no .
H(3B) H(20A) 3.3964 no .
H(3B) H(20B) 3.0632 no .
H(3C) H(20A) 2.0268 no .
H(3C) H(20B) 2.1353 no .
H(3C) H(20C) 3.2276 no .
H(4A) H(18C) 3.3174 no .
H(4A) H(19A) 2.3780 no .
H(4A) H(19B) 3.5340 no .
H(4A) H(19C) 2.4143 no .
H(4B) H(18C) 2.7167 no .
H(4B) H(19A) 3.1627 no .
H(4B) H(19C) 2.3487 no .
H(4C) H(18A) 3.2987 no .
H(4C) H(18B) 2.4674 no .
H(4C) H(18C) 1.9282 no .
H(4C) H(19C) 3.4857 no .
H(7A) H(8A) 3.1074 no .
H(7A) H(8B) 2.6208 no .
H(7B) H(8A) 2.6278 no .
H(7B) H(8B) 3.0395 no .
H(9A) H(10B) 3.0995 no .
H(9B) H(10A) 2.6998 no .
H(9B) H(10B) 1.9619 no .
H(9B) H(10C) 3.4020 no .
H(9C) H(10B) 3.4099 no .
H(17A) H(18A) 3.1568 no .
H(17B) H(18A) 3.3357 no .
H(17C) H(18A) 1.9109 no .
H(17C) H(18B) 2.8468 no .
H(17C) H(18C) 3.3813 no .
H(19A) H(20C) 2.9963 no .
H(19B) H(20A) 3.3172 no .
H(19B) H(20B) 3.1093 no .
H(19B) H(20C) 1.8861 no .
H(19C) H(20C) 3.3482 no .
Mo(1) H(1B) 2.9468 no 2_665
Mo(1) H(3A) 3.5231 no 2_665
Mo(1) H(3B) 3.5689 no 2_665
Mo(1) H(4A) 3.1531 no 10_554
Mo(1) H(19A) 3.5419 no 10_554
Mo(2) H(1A) 3.3758 no 2_665
Mo(2) H(1B) 3.2796 no 2_665
Mo(2) H(1C) 3.1788 no .
Mo(2) H(24A) 3.4268 no 9_565
Mo(3) H(1B) 3.5872 no .
Mo(3) H(2C) 3.5406 no 10_554
Mo(3) H(3C) 3.5493 no .
Mo(3) H(4C) 3.2558 no 10_554
Mo(3) H(10A) 3.5641 no .
Mo(3) H(18B) 3.4806 no 10_554
Mo(4) H(4A) 3.2857 no 11_454
Mo(4) H(4C) 3.1150 no 10_554
Mo(4) H(22A) 3.3018 no .
O(1) H(3B) 3.5327 no 2_665
O(1) H(4A) 2.1816 no 10_554
O(1) H(4B) 3.2072 no 10_554
O(1) H(4C) 3.4367 no 10_554
O(1) H(19A) 2.6909 no 10_554
O(1) H(19C) 3.1240 no 10_554
O(1) H(22A) 2.8850 no 2_665
O(1) H(22C) 3.3760 no 2_665
O(2) H(1B) 3.2371 no 2_665
O(2) H(2A) 2.9707 no 10_554
O(2) H(2B) 3.0102 no 10_554
O(2) H(3A) 2.6881 no 2_665
O(2) H(3B) 2.8342 no 2_665
O(2) H(3C) 3.4815 no 2_665
O(2) H(4A) 3.4630 no 10_554
O(2) H(7B) 2.9259 no 2_665
O(2) H(7C) 3.2016 no 2_665
O(2) H(9A) 2.7419 no 10_554
O(2) H(9C) 2.8500 no 10_554
O(2) H(17A) 3.5372 no 2_665
O(2) H(17B) 3.4317 no 2_665
O(2) H(19A) 2.8403 no 10_554
O(3) H(1A) 2.9287 no 2_665
O(3) H(1B) 2.0498 no 2_665
O(3) H(1C) 3.1889 no 2_665
O(3) H(7C) 2.8925 no 2_665
O(3) H(24A) 3.3555 no 9_565
O(4) H(1A) 3.1971 no 2_665
O(4) H(1C) 3.2790 no .
O(4) H(4A) 3.5172 no 9_565
O(4) H(4B) 2.1711 no 9_565
O(4) H(4C) 3.4124 no 9_565
O(4) H(7C) 3.2959 no 2_665
O(4) H(10C) 3.1897 no .
O(4) H(19C) 3.2911 no 9_565
O(4) H(24A) 2.5559 no 9_565
O(4) H(24C) 3.0983 no 9_565
O(5) H(1A) 2.5414 no .
O(5) H(1B) 2.7974 no .
O(5) H(1C) 2.5878 no .
O(6) H(2A) 3.2574 no 10_554
O(6) H(2B) 3.0569 no 10_554
O(6) H(2C) 3.3047 no 10_554
O(6) H(4A) 2.4772 no 10_554
O(6) H(4C) 2.8782 no 10_554
O(7) H(1A) 3.5022 no .
O(7) H(1B) 2.7902 no .
O(7) H(1C) 2.3544 no .
O(7) H(10A) 3.1668 no .
O(7) H(10C) 3.1501 no .
O(7) H(24A) 3.2927 no 9_565
O(8) H(2A) 3.3292 no 10_554
O(8) H(2B) 3.3694 no 10_554
O(8) H(2C) 2.3798 no 10_554
O(8) H(3C) 3.1426 no .
O(8) H(4C) 3.5214 no 10_554
O(8) H(8C) 2.5913 no 10_554
O(8) H(10A) 2.6178 no .
O(8) H(18B) 2.6745 no 10_554
O(8) H(20A) 2.7346 no .
O(8) H(20B) 2.9475 no .
O(9) H(1B) 2.3510 no .
O(9) H(1C) 3.1106 no .
O(9) H(3A) 2.7501 no .
O(9) H(3B) 2.9183 no .
O(9) H(3C) 2.3402 no .
O(9) H(22C) 3.4185 no .
O(10) H(4A) 3.0440 no 10_554
O(10) H(4B) 3.3424 no 10_554
O(10) H(4C) 2.0353 no 10_554
O(10) H(18B) 2.7075 no 10_554
O(10) H(18C) 2.7424 no 10_554
O(10) H(22A) 3.1543 no .
O(10) H(22C) 3.1167 no .
O(11) H(1A) 2.4005 no 6_664
O(11) H(1C) 2.9010 no 6_664
O(11) H(4B) 3.5451 no 11_454
O(11) H(4C) 3.2552 no 10_554
O(11) H(10C) 3.2570 no 6_664
O(11) H(18C) 3.2354 no 10_554
O(11) H(19C) 3.5307 no 11_454
O(11) H(22A) 2.4385 no .
O(12) H(4A) 2.6509 no 10_554
O(12) H(4B) 2.7254 no 10_554
O(12) H(4C) 2.6539 no 10_554
N(1) H(3A) 3.5115 no .
N(1) H(22A) 3.6000 no 6_665
N(2) H(24A) 3.3273 no 6_665
N(2) H(24B) 2.9320 no 6_665
N(3) H(22C) 2.6133 no .
N(4) H(2B) 3.2712 no .
N(4) H(24C) 3.2913 no .
N(5) H(3B) 3.1814 no .
N(5) H(7A) 3.1645 no 15_554
N(5) H(7B) 3.0841 no 15_554
N(5) H(8A) 3.5350 no 15_554
N(5) H(8B) 3.5399 no 15_554
N(5) H(9A) 2.9969 no 6_664
N(5) H(9B) 3.4503 no 6_664
N(5) H(10B) 3.2186 no 6_664
N(5) H(17A) 2.8189 no .
N(5) H(19A) 3.4246 no 11_454
N(5) H(19B) 2.8950 no 11_454
N(5) H(24B) 2.9261 no .
N(5) H(24C) 3.4980 no .
N(6) H(8B) 3.0133 no 6_664
N(6) H(8C) 3.5456 no 6_664
N(6) H(10A) 3.4154 no 14_654
N(6) H(10B) 2.9898 no 14_654
N(6) H(17C) 2.8258 no 10_554
N(6) H(18A) 2.7852 no 10_554
N(6) H(18B) 3.5693 no 10_554
N(6) H(19B) 3.2865 no .
N(6) H(20B) 2.9624 no .
N(6) H(20C) 3.3491 no .
N(6) H(22B) 2.9710 no .
C(1) H(3A) 2.8851 no .
C(1) H(3C) 3.4058 no .
C(1) H(22A) 3.4768 no 6_665
C(1) H(22B) 3.0986 no 6_665
C(2) H(3A) 2.6580 no .
C(2) H(17B) 3.3608 no .
C(2) H(18A) 3.4323 no 8_555
C(2) H(18C) 3.5748 no 8_555
C(2) H(22B) 3.2834 no 6_665
C(3) H(3A) 3.0148 no .
C(3) H(17B) 3.1305 no .
C(3) H(22B) 3.4879 no 6_665
C(4) H(3A) 3.4845 no .
C(4) H(22B) 3.5709 no 6_665
C(4) H(24B) 3.2743 no 6_665
C(5) H(20A) 2.9171 no .
C(5) H(22B) 3.4148 no 6_665
C(5) H(24B) 3.4752 no 6_665
C(6) H(3A) 3.4517 no .
C(6) H(3C) 3.4848 no .
C(6) H(20A) 2.9047 no .
C(6) H(22A) 3.4307 no 6_665
C(6) H(22B) 3.1602 no 6_665
C(7) H(3A) 3.1864 no .
C(7) H(9A) 3.5403 no 11_454
C(7) H(17B) 3.3686 no .
C(7) H(18A) 3.1834 no 8_555
C(7) H(18C) 3.1889 no 8_555
C(7) H(24B) 3.1503 no 8_555
C(7) H(24C) 3.2650 no 8_555
C(8) H(17B) 2.8799 no .
C(8) H(20C) 3.3218 no 16_545
C(9) H(7B) 3.5321 no 17_555
C(9) H(17A) 3.2573 no 17_555
C(9) H(17B) 3.2152 no 17_555
C(9) H(19A) 3.5185 no .
C(9) H(20A) 3.0874 no .
C(9) H(20C) 3.4581 no .
C(9) H(24B) 3.4097 no 6_665
C(10) H(19C) 3.3154 no 9_565
C(10) H(20A) 3.1423 no .
C(10) H(22A) 3.4785 no 6_665
C(10) H(24A) 3.5795 no 9_565
C(11) H(2B) 3.4273 no .
C(11) H(22C) 3.2115 no .
C(11) H(24C) 3.5202 no .
C(12) H(2B) 3.4820 no .
C(12) H(7A) 3.4589 no 15_554
C(12) H(8A) 3.0966 no .
C(12) H(24C) 3.4334 no .
C(13) H(2B) 3.1411 no .
C(13) H(2C) 3.3823 no .
C(13) H(7A) 3.0613 no 15_554
C(13) H(24C) 3.0562 no .
C(14) H(2B) 2.6940 no .
C(14) H(2C) 3.4919 no .
C(14) H(24C) 2.7195 no .
C(15) H(2B) 2.7517 no .
C(15) H(9C) 2.9904 no .
C(15) H(24C) 2.7845 no .
C(16) H(2B) 3.1161 no .
C(16) H(9C) 2.9960 no .
C(16) H(22C) 3.5351 no .
C(16) H(24C) 3.2162 no .
C(17) H(7B) 3.5718 no .
C(17) H(8A) 2.6833 no .
C(17) H(8B) 3.5187 no 15_554
C(17) H(9A) 3.5074 no 11_454
C(17) H(9B) 3.0872 no 11_454
C(17) H(9C) 3.5551 no 11_454
C(18) H(7A) 2.7669 no 15_554
C(18) H(20B) 3.4566 no 16_545
C(18) H(22B) 3.0859 no 16_545
C(18) H(22C) 3.4338 no 16_545
C(19) H(2B) 3.4772 no .
C(19) H(9C) 3.0178 no .
C(19) H(10B) 3.4665 no 14_654
C(19) H(10C) 3.5797 no 14_654
C(19) H(22A) 3.5007 no 17_555
C(19) H(24C) 3.4083 no .
C(20) H(8C) 3.5271 no 10_554
C(20) H(9B) 3.5870 no .
C(20) H(9C) 3.0321 no .
C(20) H(10A) 3.5116 no .
C(20) H(18B) 3.5150 no 10_554
C(20) H(22C) 3.2991 no .
C(21) H(3B) 2.7094 no .
C(21) H(9A) 3.4742 no 6_664
C(21) H(10B) 3.2257 no 6_664
C(21) H(17A) 3.2294 no .
C(21) H(19A) 3.2783 no 11_454
C(21) H(19B) 3.1588 no 11_454
C(21) H(19C) 3.4786 no 11_454
C(21) H(24B) 3.1002 no .
C(22) H(3B) 2.7584 no .
C(22) H(3C) 3.3545 no .
C(22) H(18A) 3.5267 no 10_554
C(22) H(18B) 3.4119 no 10_554
C(22) H(18C) 3.2964 no 10_554
C(22) H(20B) 3.2925 no .
C(23) H(2A) 3.0483 no 6_664
C(23) H(2C) 3.5321 no 6_664
C(23) H(10A) 3.3605 no 14_654
C(23) H(10B) 3.2129 no 14_654
C(23) H(19B) 3.3826 no .
C(23) H(19C) 3.4043 no .
C(23) H(20B) 3.3527 no .
C(23) H(22B) 3.1079 no .
C(24) H(2A) 2.6206 no 6_664
C(24) H(2C) 3.5949 no 6_664
C(24) H(4B) 3.5853 no .
C(24) H(7A) 3.4592 no 15_554
C(24) H(7B) 3.4763 no 15_554
C(24) H(7C) 3.1713 no 15_554
C(24) H(9A) 3.5761 no 6_664
C(24) H(19C) 3.4944 no .
H(1A) Mo(2) 3.3758 no 3_565
H(1A) O(3) 2.9287 no 3_565
H(1A) O(4) 3.1971 no 3_565
H(1A) O(5) 2.5414 no .
H(1A) O(7) 3.5022 no .
H(1A) O(11) 2.4005 no 6_665
H(1A) H(18C) 3.0131 no 8_555
H(1A) H(22A) 3.2433 no 6_665
H(1A) H(22B) 3.4896 no 6_665
H(1B) Mo(1) 2.9468 no 3_565
H(1B) Mo(2) 3.2796 no 3_565
H(1B) Mo(3) 3.5872 no .
H(1B) O(2) 3.2371 no 3_565
H(1B) O(3) 2.0498 no 3_565
H(1B) O(5) 2.7974 no .
H(1B) O(7) 2.7902 no .
H(1B) O(9) 2.3510 no .
H(1B) H(3A) 3.1147 no .
H(1B) H(3C) 3.5123 no .
H(1C) Mo(2) 3.1788 no .
H(1C) O(3) 3.1889 no 3_565
H(1C) O(4) 3.2790 no .
H(1C) O(5) 2.5878 no .
H(1C) O(7) 2.3544 no .
H(1C) O(9) 3.1106 no .
H(1C) O(11) 2.9010 no 6_665
H(1C) H(22A) 3.5335 no 6_665
H(2A) O(2) 2.9707 no 16_545
H(2A) O(6) 3.2574 no 16_545
H(2A) O(8) 3.3292 no 16_545
H(2A) C(23) 3.0483 no 6_665
H(2A) C(24) 2.6206 no 6_665
H(2A) H(24A) 2.5378 no 6_665
H(2A) H(24B) 2.0966 no 6_665
H(2A) H(24C) 3.5296 no 6_665
H(2B) O(2) 3.0102 no 16_545
H(2B) O(6) 3.0569 no 16_545
H(2B) O(8) 3.3694 no 16_545
H(2B) N(4) 3.2712 no .
H(2B) C(11) 3.4273 no .
H(2B) C(12) 3.4820 no .
H(2B) C(13) 3.1411 no .
H(2B) C(14) 2.6940 no .
H(2B) C(15) 2.7517 no .
H(2B) C(16) 3.1161 no .
H(2B) C(19) 3.4772 no .
H(2B) H(4A) 3.0064 no .
H(2B) H(4C) 3.4931 no .
H(2B) H(19A) 3.1020 no .
H(2B) H(24B) 3.5386 no 6_665
H(2C) Mo(3) 3.5406 no 16_545
H(2C) O(6) 3.3047 no 16_545
H(2C) O(8) 2.3798 no 16_545
H(2C) C(13) 3.3823 no .
H(2C) C(14) 3.4919 no .
H(2C) C(23) 3.5321 no 6_665
H(2C) C(24) 3.5949 no 6_665
H(2C) H(18B) 3.2965 no .
H(2C) H(24A) 3.3636 no 6_665
H(2C) H(24B) 3.3424 no 6_665
H(3A) Mo(1) 3.5231 no 3_565
H(3A) O(2) 2.6881 no 3_565
H(3A) O(9) 2.7501 no .
H(3A) N(1) 3.5115 no .
H(3A) C(1) 2.8851 no .
H(3A) C(2) 2.6580 no .
H(3A) C(3) 3.0148 no .
H(3A) C(4) 3.4845 no .
H(3A) C(6) 3.4517 no .
H(3A) C(7) 3.1864 no .
H(3A) H(1B) 3.1147 no .
H(3A) H(7B) 2.8776 no .
H(3A) H(7C) 3.4401 no .
H(3A) H(8A) 3.4679 no .
H(3A) H(22C) 3.4090 no .
H(3B) Mo(1) 3.5689 no 3_565
H(3B) O(1) 3.5327 no 3_565
H(3B) O(2) 2.8342 no 3_565
H(3B) O(9) 2.9183 no .
H(3B) N(5) 3.1814 no .
H(3B) C(21) 2.7094 no .
H(3B) C(22) 2.7584 no .
H(3B) H(19A) 3.4156 no 11_454
H(3B) H(22A) 3.1836 no .
H(3B) H(22B) 3.5648 no .
H(3B) H(22C) 2.1134 no .
H(3C) Mo(3) 3.5493 no .
H(3C) O(2) 3.4815 no 3_565
H(3C) O(8) 3.1426 no .
H(3C) O(9) 2.3402 no .
H(3C) C(1) 3.4058 no .
H(3C) C(6) 3.4848 no .
H(3C) C(22) 3.3545 no .
H(3C) H(1B) 3.5123 no .
H(3C) H(22C) 2.4210 no .
H(4A) Mo(1) 3.1531 no 16_545
H(4A) Mo(4) 3.2857 no 17_555
H(4A) O(1) 2.1816 no 16_545
H(4A) O(2) 3.4630 no 16_545
H(4A) O(4) 3.5172 no 14_654
H(4A) O(6) 2.4772 no 16_545
H(4A) O(10) 3.0440 no 16_545
H(4A) O(12) 2.6509 no 16_545
H(4A) H(2B) 3.0064 no .
H(4B) O(1) 3.2072 no 16_545
H(4B) O(4) 2.1711 no 14_654
H(4B) O(10) 3.3424 no 16_545
H(4B) O(11) 3.5451 no 17_555
H(4B) O(12) 2.7254 no 16_545
H(4B) C(24) 3.5853 no .
H(4B) H(24A) 3.4328 no .
H(4B) H(24C) 2.8771 no .
H(4C) Mo(3) 3.2558 no 16_545
H(4C) Mo(4) 3.1150 no 16_545
H(4C) O(1) 3.4367 no 16_545
H(4C) O(4) 3.4124 no 14_654
H(4C) O(6) 2.8782 no 16_545
H(4C) O(8) 3.5214 no 16_545
H(4C) O(10) 2.0353 no 16_545
H(4C) O(11) 3.2552 no 16_545
H(4C) O(12) 2.6539 no 16_545
H(4C) H(2B) 3.4931 no .
H(7A) N(5) 3.1645 no 8_555
H(7A) C(12) 3.4589 no 8_555
H(7A) C(13) 3.0613 no 8_555
H(7A) C(18) 2.7669 no 8_555
H(7A) C(24) 3.4592 no 8_555
H(7A) H(17A) 3.5341 no 8_555
H(7A) H(17C) 3.2796 no 8_555
H(7A) H(18A) 2.3627 no 8_555
H(7A) H(18C) 2.6156 no 8_555
H(7A) H(24B) 3.1552 no 8_555
H(7A) H(24C) 2.9421 no 8_555
H(7B) O(2) 2.9259 no 3_565
H(7B) N(5) 3.0841 no 8_555
H(7B) C(9) 3.5321 no 11_454
H(7B) C(17) 3.5718 no .
H(7B) C(24) 3.4763 no 8_555
H(7B) H(3A) 2.8776 no .
H(7B) H(9A) 2.6188 no 11_454
H(7B) H(17B) 2.6026 no .
H(7B) H(24B) 2.8238 no 8_555
H(7B) H(24C) 3.4039 no 8_555
H(7C) O(2) 3.2016 no 3_565
H(7C) O(3) 2.8925 no 3_565
H(7C) O(4) 3.2959 no 3_565
H(7C) C(24) 3.1713 no 8_555
H(7C) H(3A) 3.4401 no .
H(7C) H(18A) 3.5607 no 8_555
H(7C) H(18C) 3.0995 no 8_555
H(7C) H(24A) 3.1031 no 8_555
H(7C) H(24B) 2.9455 no 8_555
H(7C) H(24C) 2.9284 no 8_555
H(8A) N(5) 3.5350 no 8_555
H(8A) C(12) 3.0966 no .
H(8A) C(17) 2.6833 no .
H(8A) H(3A) 3.4679 no .
H(8A) H(17A) 3.5619 no .
H(8A) H(17B) 2.0374 no .
H(8A) H(17C) 2.7569 no .
H(8A) H(18B) 3.4468 no .
H(8A) H(20C) 3.0735 no 16_545
H(8B) N(5) 3.5399 no 8_555
H(8B) N(6) 3.0133 no 6_665
H(8B) C(17) 3.5187 no 8_555
H(8B) H(17A) 3.1819 no 8_555
H(8B) H(17B) 3.5503 no .
H(8B) H(17C) 2.9625 no 8_555
H(8B) H(18A) 3.1306 no 8_555
H(8B) H(20C) 3.1550 no 16_545
H(8C) O(8) 2.5913 no 16_545
H(8C) N(6) 3.5456 no 6_665
H(8C) C(20) 3.5271 no 16_545
H(8C) H(10A) 3.4349 no 16_545
H(8C) H(17B) 3.3891 no .
H(8C) H(18B) 3.1677 no .
H(8C) H(20A) 3.3451 no 16_545
H(8C) H(20B) 3.4822 no 16_545
H(8C) H(20C) 3.1758 no 16_545
H(9A) O(2) 2.7419 no 16_545
H(9A) N(5) 2.9969 no 6_665
H(9A) C(7) 3.5403 no 17_555
H(9A) C(17) 3.5074 no 17_555
H(9A) C(21) 3.4742 no 6_665
H(9A) C(24) 3.5761 no 6_665
H(9A) H(7B) 2.6188 no 17_555
H(9A) H(17A) 3.3554 no 17_555
H(9A) H(17B) 2.9072 no 17_555
H(9A) H(24B) 2.6099 no 6_665
H(9B) N(5) 3.4503 no 6_665
H(9B) C(17) 3.0872 no 17_555
H(9B) C(20) 3.5870 no .
H(9B) H(17A) 2.8967 no 17_555
H(9B) H(17B) 2.8687 no 17_555
H(9B) H(17C) 2.9684 no 17_555
H(9B) H(20A) 3.0183 no .
H(9B) H(20C) 3.3912 no .
H(9C) O(2) 2.8500 no 16_545
H(9C) C(15) 2.9904 no .
H(9C) C(16) 2.9960 no .
H(9C) C(17) 3.5551 no 17_555
H(9C) C(19) 3.0178 no .
H(9C) C(20) 3.0321 no .
H(9C) H(17A) 2.9927 no 17_555
H(9C) H(17B) 3.3561 no 17_555
H(9C) H(19A) 2.5555 no .
H(9C) H(19B) 3.0978 no .
H(9C) H(20A) 2.8308 no .
H(9C) H(20C) 2.8231 no .
H(10A) Mo(3) 3.5641 no .
H(10A) O(7) 3.1668 no .
H(10A) O(8) 2.6178 no .
H(10A) N(6) 3.4154 no 9_565
H(10A) C(20) 3.5116 no .
H(10A) C(23) 3.3605 no 9_565
H(10A) H(8C) 3.4349 no 10_554
H(10A) H(20A) 2.5690 no .
H(10A) H(24A) 3.2385 no 9_565
H(10B) N(5) 3.2186 no 6_665
H(10B) N(6) 2.9898 no 9_565
H(10B) C(19) 3.4665 no 9_565
H(10B) C(21) 3.2257 no 6_665
H(10B) C(23) 3.2129 no 9_565
H(10B) H(19B) 3.0320 no 9_565
H(10B) H(19C) 2.9873 no 9_565
H(10B) H(20A) 3.5513 no .
H(10B) H(22A) 3.4992 no 6_665
H(10C) O(4) 3.1897 no .
H(10C) O(7) 3.1501 no .
H(10C) O(11) 3.2570 no 6_665
H(10C) C(19) 3.5797 no 9_565
H(10C) H(19B) 3.5825 no 9_565
H(10C) H(19C) 2.7486 no 9_565
H(10C) H(22A) 3.0081 no 6_665
H(10C) H(24A) 3.2387 no 9_565
H(17A) O(2) 3.5372 no 3_565
H(17A) N(5) 2.8189 no .
H(17A) C(9) 3.2573 no 11_454
H(17A) C(21) 3.2294 no .
H(17A) H(7A) 3.5341 no 15_554
H(17A) H(8A) 3.5619 no .
H(17A) H(8B) 3.1819 no 15_554
H(17A) H(9A) 3.3554 no 11_454
H(17A) H(9B) 2.8967 no 11_454
H(17A) H(9C) 2.9927 no 11_454
H(17A) H(19A) 3.4648 no 11_454
H(17B) O(2) 3.4317 no 3_565
H(17B) C(2) 3.3608 no .
H(17B) C(3) 3.1305 no .
H(17B) C(7) 3.3686 no .
H(17B) C(8) 2.8799 no .
H(17B) C(9) 3.2152 no 11_454
H(17B) H(7B) 2.6026 no .
H(17B) H(8A) 2.0374 no .
H(17B) H(8B) 3.5503 no .
H(17B) H(8C) 3.3891 no .
H(17B) H(9A) 2.9072 no 11_454
H(17B) H(9B) 2.8687 no 11_454
H(17B) H(9C) 3.3561 no 11_454
H(17C) N(6) 2.8258 no 16_545
H(17C) H(7A) 3.2796 no 15_554
H(17C) H(8A) 2.7569 no .
H(17C) H(8B) 2.9625 no 15_554
H(17C) H(9B) 2.9684 no 11_454
H(18A) N(6) 2.7852 no 16_545
H(18A) C(2) 3.4323 no 15_554
H(18A) C(7) 3.1834 no 15_554
H(18A) C(22) 3.5267 no 16_545
H(18A) H(7A) 2.3627 no 15_554
H(18A) H(7C) 3.5607 no 15_554
H(18A) H(8B) 3.1306 no 15_554
H(18A) H(20B) 3.4077 no 16_545
H(18A) H(22B) 2.8019 no 16_545
H(18A) H(22C) 3.4733 no 16_545
H(18B) Mo(3) 3.4806 no 16_545
H(18B) O(8) 2.6745 no 16_545
H(18B) O(10) 2.7075 no 16_545
H(18B) N(6) 3.5693 no 16_545
H(18B) C(20) 3.5150 no 16_545
H(18B) C(22) 3.4119 no 16_545
H(18B) H(2C) 3.2965 no .
H(18B) H(8A) 3.4468 no .
H(18B) H(8C) 3.1677 no .
H(18B) H(20B) 2.6683 no 16_545
H(18B) H(22B) 3.0958 no 16_545
H(18B) H(22C) 2.9806 no 16_545
H(18C) O(10) 2.7424 no 16_545
H(18C) O(11) 3.2354 no 16_545
H(18C) C(2) 3.5748 no 15_554
H(18C) C(7) 3.1889 no 15_554
H(18C) C(22) 3.2964 no 16_545
H(18C) H(1A) 3.0131 no 15_554
H(18C) H(7A) 2.6156 no 15_554
H(18C) H(7C) 3.0995 no 15_554
H(18C) H(22A) 3.2140 no 16_545
H(18C) H(22B) 2.8424 no 16_545
H(18C) H(22C) 3.2971 no 16_545
H(19A) Mo(1) 3.5419 no 16_545
H(19A) O(1) 2.6909 no 16_545
H(19A) O(2) 2.8403 no 16_545
H(19A) N(5) 3.4246 no 17_555
H(19A) C(9) 3.5185 no .
H(19A) C(21) 3.2783 no 17_555
H(19A) H(2B) 3.1020 no .
H(19A) H(3B) 3.4156 no 17_555
H(19A) H(9C) 2.5555 no .
H(19A) H(17A) 3.4648 no 17_555
H(19A) H(22A) 3.2377 no 17_555
H(19B) N(5) 2.8950 no 17_555
H(19B) N(6) 3.2865 no .
H(19B) C(21) 3.1588 no 17_555
H(19B) C(23) 3.3826 no .
H(19B) H(9C) 3.0978 no .
H(19B) H(10B) 3.0320 no 14_654
H(19B) H(10C) 3.5825 no 14_654
H(19C) O(1) 3.1240 no 16_545
H(19C) O(4) 3.2911 no 14_654
H(19C) O(11) 3.5307 no 17_555
H(19C) C(10) 3.3154 no 14_654
H(19C) C(21) 3.4786 no 17_555
H(19C) C(23) 3.4043 no .
H(19C) C(24) 3.4944 no .
H(19C) H(10B) 2.9873 no 14_654
H(19C) H(10C) 2.7486 no 14_654
H(19C) H(22A) 3.0520 no 17_555
H(19C) H(24A) 3.4533 no .
H(19C) H(24C) 3.0955 no .
H(20A) O(8) 2.7346 no .
H(20A) C(5) 2.9171 no .
H(20A) C(6) 2.9047 no .
H(20A) C(9) 3.0874 no .
H(20A) C(10) 3.1423 no .
H(20A) H(8C) 3.3451 no 10_554
H(20A) H(9B) 3.0183 no .
H(20A) H(9C) 2.8308 no .
H(20A) H(10A) 2.5690 no .
H(20A) H(10B) 3.5513 no .
H(20B) O(8) 2.9475 no .
H(20B) N(6) 2.9624 no .
H(20B) C(18) 3.4566 no 10_554
H(20B) C(22) 3.2925 no .
H(20B) C(23) 3.3527 no .
H(20B) H(8C) 3.4822 no 10_554
H(20B) H(18A) 3.4077 no 10_554
H(20B) H(18B) 2.6683 no 10_554
H(20B) H(22B) 3.3191 no .
H(20B) H(22C) 2.4805 no .
H(20C) N(6) 3.3491 no .
H(20C) C(8) 3.3218 no 10_554
H(20C) C(9) 3.4581 no .
H(20C) H(8A) 3.0735 no 10_554
H(20C) H(8B) 3.1550 no 10_554
H(20C) H(8C) 3.1758 no 10_554
H(20C) H(9B) 3.3912 no .
H(20C) H(9C) 2.8231 no .
H(22A) Mo(4) 3.3018 no .
H(22A) O(1) 2.8850 no 3_565
H(22A) O(10) 3.1543 no .
H(22A) O(11) 2.4385 no .
H(22A) N(1) 3.6000 no 6_664
H(22A) C(1) 3.4768 no 6_664
H(22A) C(6) 3.4307 no 6_664
H(22A) C(10) 3.4785 no 6_664
H(22A) C(19) 3.5007 no 11_454
H(22A) H(1A) 3.2433 no 6_664
H(22A) H(1C) 3.5335 no 6_664
H(22A) H(3B) 3.1836 no .
H(22A) H(10B) 3.4992 no 6_664
H(22A) H(10C) 3.0081 no 6_664
H(22A) H(18C) 3.2140 no 10_554
H(22A) H(19A) 3.2377 no 11_454
H(22A) H(19C) 3.0520 no 11_454
H(22B) N(6) 2.9710 no .
H(22B) C(1) 3.0986 no 6_664
H(22B) C(2) 3.2834 no 6_664
H(22B) C(3) 3.4879 no 6_664
H(22B) C(4) 3.5709 no 6_664
H(22B) C(5) 3.4148 no 6_664
H(22B) C(6) 3.1602 no 6_664
H(22B) C(18) 3.0859 no 10_554
H(22B) C(23) 3.1079 no .
H(22B) H(1A) 3.4896 no 6_664
H(22B) H(3B) 3.5648 no .
H(22B) H(18A) 2.8019 no 10_554
H(22B) H(18B) 3.0958 no 10_554
H(22B) H(18C) 2.8424 no 10_554
H(22B) H(20B) 3.3191 no .
H(22B) H(24B) 3.5040 no .
H(22C) O(1) 3.3760 no 3_565
H(22C) O(9) 3.4185 no .
H(22C) O(10) 3.1167 no .
H(22C) N(3) 2.6133 no .
H(22C) C(11) 3.2115 no .
H(22C) C(16) 3.5351 no .
H(22C) C(18) 3.4338 no 10_554
H(22C) C(20) 3.2991 no .
H(22C) H(3A) 3.4090 no .
H(22C) H(3B) 2.1134 no .
H(22C) H(3C) 2.4210 no .
H(22C) H(18A) 3.4733 no 10_554
H(22C) H(18B) 2.9806 no 10_554
H(22C) H(18C) 3.2971 no 10_554
H(22C) H(20B) 2.4805 no .
H(24A) Mo(2) 3.4268 no 14_654
H(24A) O(3) 3.3555 no 14_654
H(24A) O(4) 2.5559 no 14_654
H(24A) O(7) 3.2927 no 14_654
H(24A) N(2) 3.3273 no 6_664
H(24A) C(10) 3.5795 no 14_654
H(24A) H(2A) 2.5378 no 6_664
H(24A) H(2C) 3.3636 no 6_664
H(24A) H(4B) 3.4328 no .
H(24A) H(7C) 3.1031 no 15_554
H(24A) H(10A) 3.2385 no 14_654
H(24A) H(10C) 3.2387 no 14_654
H(24A) H(19C) 3.4533 no .
H(24B) N(2) 2.9320 no 6_664
H(24B) N(5) 2.9261 no .
H(24B) C(4) 3.2743 no 6_664
H(24B) C(5) 3.4752 no 6_664
H(24B) C(7) 3.1503 no 15_554
H(24B) C(9) 3.4097 no 6_664
H(24B) C(21) 3.1002 no .
H(24B) H(2A) 2.0966 no 6_664
H(24B) H(2B) 3.5386 no 6_664
H(24B) H(2C) 3.3424 no 6_664
H(24B) H(7A) 3.1552 no 15_554
H(24B) H(7B) 2.8238 no 15_554
H(24B) H(7C) 2.9455 no 15_554
H(24B) H(9A) 2.6099 no 6_664
H(24B) H(22B) 3.5040 no .
H(24C) O(4) 3.0983 no 14_654
H(24C) N(4) 3.2913 no .
H(24C) N(5) 3.4980 no .
H(24C) C(7) 3.2650 no 15_554
H(24C) C(11) 3.5202 no .
H(24C) C(12) 3.4334 no .
H(24C) C(13) 3.0562 no .
H(24C) C(14) 2.7195 no .
H(24C) C(15) 2.7845 no .
H(24C) C(16) 3.2162 no .
H(24C) C(19) 3.4083 no .
H(24C) H(2A) 3.5296 no 6_664
H(24C) H(4B) 2.8771 no .
H(24C) H(7A) 2.9421 no 15_554
H(24C) H(7B) 3.4039 no 15_554
H(24C) H(7C) 2.9284 no 15_554
H(24C) H(19C) 3.0955 no .

loop_
_geom_hbond_atom_site_label_D
_geom_hbond_atom_site_label_H
_geom_hbond_atom_site_label_A
_geom_hbond_site_symmetry_A
_geom_hbond_distance_DA
_geom_hbond_distance_DH
_geom_hbond_distance_HA
_geom_hbond_angle_DHA
_geom_hbond_publ_flag
N(1) H(1A) O(5) . 2.799(9) 0.910 2.541 96.8 no
N(1) H(1A) O(11) 6_665 3.047(7) 0.910 2.401 128.0 no
N(1) H(1B) O(3) 3_565 2.825(8) 0.910 2.050 142.3 no
N(1) H(1B) O(9) . 3.053(6) 0.910 2.351 133.8 no
N(1) H(1C) O(5) . 2.799(9) 0.910 2.588 93.8 no
N(1) H(1C) O(7) . 2.974(8) 0.910 2.354 125.2 no
N(3) H(3C) O(9) . 2.819(10) 0.910 2.340 112.7 no
N(4) H(4A) O(1) 16_545 3.027(7) 0.910 2.182 154.2 no
N(4) H(4C) O(10) 16_545 2.879(6) 0.910 2.035 153.5 no

loop_
_geom_torsion_atom_site_label_1
_geom_torsion_atom_site_label_2
_geom_torsion_atom_site_label_3
_geom_torsion_atom_site_label_4
_geom_torsion
_geom_torsion_publ_flag
_geom_torsion_site_symmetry_1
_geom_torsion_site_symmetry_3
_geom_torsion_site_symmetry_4
O(2) Mo(1) O(1) Mo(4) -170.3(3) no . . 2_665
O(1) Mo(1) O(3) Mo(2) 43.3(10) no . . .
O(3) Mo(1) O(1) Mo(4) 12.6(8) no . . 2_665
O(1) Mo(1) O(6) Mo(3) -128.7(5) no . . .
O(6) Mo(1) O(1) Mo(4) 86.7(3) no . . 2_665
O(1) Mo(1) O(9) Mo(3) 71.6(2) no . 2_665 2_665
O(9) Mo(1) O(1) Mo(4) -72.0(3) no 2_665 . 2_665
O(1) Mo(1) O(13) Mo(3) -93.20(17) no . 2_665 2_665
O(1) Mo(1) O(13) Mo(4) -0.70(16) no . 2_665 2_665
O(1) Mo(1) O(13) Si(1) 133.0(3) no . 2_665 .
O(13) Mo(1) O(1) Mo(4) 1.0(3) no 2_665 . 2_665
O(2) Mo(1) O(3) Mo(2) -133.8(5) no . . .
O(2) Mo(1) O(6) Mo(3) 132.9(5) no . . .
O(2) Mo(1) O(9) Mo(3) 170.1(3) no . 2_665 2_665
O(3) Mo(1) O(6) Mo(3) 31.1(5) no . . .
O(6) Mo(1) O(3) Mo(2) -31.2(5) no . . .
O(3) Mo(1) O(9) Mo(3) -87.5(2) no . 2_665 2_665
O(9) Mo(1) O(3) Mo(2) 127.9(5) no 2_665 . .
O(3) Mo(1) O(13) Mo(3) 90.94(16) no . 2_665 2_665
O(3) Mo(1) O(13) Mo(4) -176.57(17) no . 2_665 2_665
O(3) Mo(1) O(13) Si(1) -42.9(3) no . 2_665 .
O(13) Mo(1) O(3) Mo(2) 54.4(5) no 2_665 . .
O(6) Mo(1) O(9) Mo(3) -10.9(6) no . 2_665 2_665
O(9) Mo(1) O(6) Mo(3) -46.1(8) no 2_665 . .
O(6) Mo(1) O(13) Mo(3) 177.18(14) no . 2_665 2_665
O(6) Mo(1) O(13) Mo(4) -90.33(14) no . 2_665 2_665
O(6) Mo(1) O(13) Si(1) 43.4(2) no . 2_665 .
O(13) Mo(1) O(6) Mo(3) -55.5(5) no 2_665 . .
O(9) Mo(1) O(13) Mo(3) 0.76(13) no 2_665 2_665 2_665
O(9) Mo(1) O(13) Mo(4) 93.26(15) no 2_665 2_665 2_665
O(9) Mo(1) O(13) Si(1) -133.0(3) no 2_665 2_665 .
O(13) Mo(1) O(9) Mo(3) -1.08(18) no 2_665 2_665 2_665
O(4) Mo(2) O(3) Mo(1) 135.0(5) no . . .
O(3) Mo(2) O(5) Mo(2) -6.7(7) no . . 3_565
O(5) Mo(2) O(3) Mo(1) -49.1(9) no . . .
O(3) Mo(2) O(5) Mo(2) 86.8(3) no . 2_665 2_665
O(5) Mo(2) O(3) Mo(1) -126.9(5) no 2_665 . .
O(3) Mo(2) O(7) Mo(3) -28.6(4) no . . .
O(7) Mo(2) O(3) Mo(1) 31.5(5) no . . .
O(3) Mo(2) O(14) Mo(2) -90.13(16) no . . 2_665
O(3) Mo(2) O(14) Mo(2) 178.27(17) no . . 3_565
O(3) Mo(2) O(14) Si(1) 44.12(14) no . . .
O(14) Mo(2) O(3) Mo(1) -54.8(5) no . . .
O(4) Mo(2) O(5) Mo(2) 169.3(3) no . . 3_565
O(4) Mo(2) O(5) Mo(2) -170.7(3) no . 2_665 2_665
O(4) Mo(2) O(7) Mo(3) -131.1(4) no . . .
O(5) Mo(2) O(5) Mo(2) -71.6(3) no . 2_665 2_665
O(5) Mo(2) O(5) Mo(2) 71.3(3) no 2_665 . 3_565
O(5) Mo(2) O(7) Mo(3) 129.6(4) no . . .
O(7) Mo(2) O(5) Mo(2) -87.1(3) no . . 3_565
O(5) Mo(2) O(14) Mo(2) 92.11(18) no . . 2_665
O(5) Mo(2) O(14) Mo(2) 0.51(15) no . . 3_565
O(5) Mo(2) O(14) Si(1) -133.64(14) no . . .
O(14) Mo(2) O(5) Mo(2) -0.8(3) no . . 3_565
O(5) Mo(2) O(7) Mo(3) 51.0(6) no 2_665 . .
O(7) Mo(2) O(5) Mo(2) 7.3(7) no . 2_665 2_665
O(5) Mo(2) O(14) Mo(2) -0.54(15) no 2_665 . 2_665
O(5) Mo(2) O(14) Mo(2) -92.14(18) no 2_665 . 3_565
O(5) Mo(2) O(14) Si(1) 133.70(14) no 2_665 . .
O(14) Mo(2) O(5) Mo(2) 0.8(3) no . 2_665 2_665
O(7) Mo(2) O(14) Mo(2) -178.12(14) no . . 2_665
O(7) Mo(2) O(14) Mo(2) 90.28(13) no . . 3_565
O(7) Mo(2) O(14) Si(1) -43.87(10) no . . .
O(14) Mo(2) O(7) Mo(3) 57.2(4) no . . .
O(6) Mo(3) O(7) Mo(2) 28.3(4) no . . .
O(7) Mo(3) O(6) Mo(1) -30.8(5) no . . .
O(8) Mo(3) O(6) Mo(1) -133.0(5) no . . .
O(6) Mo(3) O(9) Mo(1) 12.0(6) no . . 3_565
O(9) Mo(3) O(6) Mo(1) 44.9(7) no . . .
O(6) Mo(3) O(10) Mo(4) -85.4(3) no . . .
O(10) Mo(3) O(6) Mo(1) 128.2(5) no . . .
O(6) Mo(3) O(13) Mo(1) -176.81(14) no . . 3_565
O(6) Mo(3) O(13) Mo(4) 91.07(14) no . . .
O(6) Mo(3) O(13) Si(1) -42.3(2) no . . .
O(13) Mo(3) O(6) Mo(1) 55.3(5) no . . .
O(8) Mo(3) O(7) Mo(2) 130.8(4) no . . .
O(7) Mo(3) O(9) Mo(1) 87.9(3) no . . 3_565
O(9) Mo(3) O(7) Mo(2) -131.1(4) no . . .
O(7) Mo(3) O(10) Mo(4) -0.6(6) no . . .
O(10) Mo(3) O(7) Mo(2) -57.0(6) no . . .
O(7) Mo(3) O(13) Mo(1) -88.67(14) no . . 3_565
O(7) Mo(3) O(13) Mo(4) 179.21(14) no . . .
O(7) Mo(3) O(13) Si(1) 45.9(2) no . . .
O(13) Mo(3) O(7) Mo(2) -58.1(4) no . . .
O(8) Mo(3) O(9) Mo(1) -170.1(3) no . . 3_565
O(8) Mo(3) O(10) Mo(4) 171.7(3) no . . .
O(9) Mo(3) O(10) Mo(4) 73.4(3) no . . .
O(10) Mo(3) O(9) Mo(1) -71.9(3) no . . 3_565
O(9) Mo(3) O(13) Mo(1) -0.76(13) no . . 3_565
O(9) Mo(3) O(13) Mo(4) -92.88(14) no . . .
O(9) Mo(3) O(13) Si(1) 133.8(3) no . . .
O(13) Mo(3) O(9) Mo(1) 1.08(18) no . . 3_565
O(10) Mo(3) O(13) Mo(1) 91.74(15) no . . 3_565
O(10) Mo(3) O(13) Mo(4) -0.38(13) no . . .
O(10) Mo(3) O(13) Si(1) -133.7(3) no . . .
O(13) Mo(3) O(10) Mo(4) 0.54(18) no . . .
O(1) Mo(4) O(10) Mo(3) -73.1(3) no 3_565 . .
O(10) Mo(4) O(1) Mo(1) 71.4(3) no . 3_565 3_565
O(11) Mo(4) O(1) Mo(1) 166.3(3) no . 3_565 3_565
O(1) Mo(4) O(12) Mo(4) -51.6(8) no 3_565 . 2_665
O(12) Mo(4) O(1) Mo(1) -5.9(7) no . 3_565 3_565
O(1) Mo(4) O(12) Mo(4) 128.5(5) no 3_565 3_565 3_565
O(12) Mo(4) O(1) Mo(1) -87.7(3) no 3_565 3_565 3_565
O(1) Mo(4) O(13) Mo(1) 0.70(16) no 3_565 . 3_565
O(1) Mo(4) O(13) Mo(3) 92.97(17) no 3_565 . .
O(1) Mo(4) O(13) Si(1) -133.7(2) no 3_565 . .
O(13) Mo(4) O(1) Mo(1) -1.0(3) no . 3_565 3_565
O(11) Mo(4) O(10) Mo(3) -169.5(3) no . . .
O(10) Mo(4) O(12) Mo(4) -128.7(5) no . . 2_665
O(12) Mo(4) O(10) Mo(3) 86.1(3) no . . .
O(10) Mo(4) O(12) Mo(4) 48.6(7) no . 3_565 3_565
O(12) Mo(4) O(10) Mo(3) 7.2(6) no 3_565 . .
O(10) Mo(4) O(13) Mo(1) -91.90(15) no . . 3_565
O(10) Mo(4) O(13) Mo(3) 0.37(13) no . . .
O(10) Mo(4) O(13) Si(1) 133.74(18) no . . .
O(13) Mo(4) O(10) Mo(3) -0.54(18) no . . .
O(11) Mo(4) O(12) Mo(4) 136.4(5) no . . 2_665
O(11) Mo(4) O(12) Mo(4) -134.9(5) no . 3_565 3_565
O(12) Mo(4) O(12) Mo(4) -30.4(5) no . 3_565 3_565
O(12) Mo(4) O(12) Mo(4) 30.5(5) no 3_565 . 2_665
O(12) Mo(4) O(13) Mo(1) 178.93(15) no . . 3_565
O(12) Mo(4) O(13) Mo(3) -88.80(14) no . . .
O(12) Mo(4) O(13) Si(1) 44.56(18) no . . .
O(13) Mo(4) O(12) Mo(4) -56.3(5) no . . 2_665
O(12) Mo(4) O(13) Mo(1) 90.89(12) no 3_565 . 3_565
O(12) Mo(4) O(13) Mo(3) -176.84(13) no 3_565 . .
O(12) Mo(4) O(13) Si(1) -43.47(16) no 3_565 . .
O(13) Mo(4) O(12) Mo(4) 55.9(5) no . 3_565 3_565
O(13) Si(1) O(13) Mo(1) -60.3(3) no . 2_665 .
O(13) Si(1) O(13) Mo(3) 179.41(18) no . 2_665 2_665
O(13) Si(1) O(13) Mo(4) 59.9(3) no . 2_665 2_665
O(13) Si(1) O(13) Mo(1) 179.28(18) no 2_665 . 3_565
O(13) Si(1) O(13) Mo(3) 58.9(3) no 2_665 . .
O(13) Si(1) O(13) Mo(4) -60.7(2) no 2_665 . .
O(13) Si(1) O(13) Mo(1) 179.29(18) no . 3_565 2_665
O(13) Si(1) O(13) Mo(3) 59.0(3) no . 3_565 3_565
O(13) Si(1) O(13) Mo(4) -60.7(2) no . 3_565 3_565
O(13) Si(1) O(13) Mo(1) -60.2(3) no 3_565 . 3_565
O(13) Si(1) O(13) Mo(3) 179.41(18) no 3_565 . .
O(13) Si(1) O(13) Mo(4) 59.8(3) no 3_565 . .
O(13) Si(1) O(14) Mo(2) 59.68(9) no . . .
O(13) Si(1) O(14) Mo(2) 179.71(9) no . . 2_665
O(13) Si(1) O(14) Mo(2) -60.24(9) no . . 3_565
O(14) Si(1) O(13) Mo(1) 59.53(19) no . . 3_565
O(14) Si(1) O(13) Mo(3) -60.83(18) no . . .
O(14) Si(1) O(13) Mo(4) 179.60(9) no . . .
O(13) Si(1) O(13) Mo(1) -60.3(3) no 2_665 3_565 2_665
O(13) Si(1) O(13) Mo(3) 179.37(18) no 2_665 3_565 3_565
O(13) Si(1) O(13) Mo(4) 59.7(3) no 2_665 3_565 3_565
O(13) Si(1) O(13) Mo(1) 179.32(18) no 3_565 2_665 .
O(13) Si(1) O(13) Mo(3) 59.0(3) no 3_565 2_665 2_665
O(13) Si(1) O(13) Mo(4) -60.5(3) no 3_565 2_665 2_665
O(13) Si(1) O(14) Mo(2) -60.27(9) no 2_665 . .
O(13) Si(1) O(14) Mo(2) 59.77(9) no 2_665 . 2_665
O(13) Si(1) O(14) Mo(2) 179.82(9) no 2_665 . 3_565
O(14) Si(1) O(13) Mo(1) 59.48(19) no . 2_665 .
O(14) Si(1) O(13) Mo(3) -60.85(18) no . 2_665 2_665
O(14) Si(1) O(13) Mo(4) 179.61(9) no . 2_665 2_665
O(13) Si(1) O(14) Mo(2) 179.63(9) no 3_565 . .
O(13) Si(1) O(14) Mo(2) -60.34(9) no 3_565 . 2_665
O(13) Si(1) O(14) Mo(2) 59.71(9) no 3_565 . 3_565
O(14) Si(1) O(13) Mo(1) 59.55(19) no . 3_565 2_665
O(14) Si(1) O(13) Mo(3) -60.78(18) no . 3_565 3_565
O(14) Si(1) O(13) Mo(4) 179.58(9) no . 3_565 3_565
N(1) C(1) C(2) C(3) -179.8(5) no . . .
N(1) C(1) C(2) C(7) -1.8(9) no . . .
N(1) C(1) C(6) C(5) -177.3(5) no . . .
N(1) C(1) C(6) C(10) 3.6(8) no . . .
C(2) C(1) C(6) C(5) 2.7(9) no . . .
C(2) C(1) C(6) C(10) -176.3(5) no . . .
C(6) C(1) C(2) C(3) 0.1(9) no . . .
C(6) C(1) C(2) C(7) 178.1(5) no . . .
C(1) C(2) C(3) C(4) -3.1(9) no . . .
C(1) C(2) C(3) C(8) 178.6(5) no . . .
C(7) C(2) C(3) C(4) 178.8(5) no . . .
C(7) C(2) C(3) C(8) 0.6(10) no . . .
C(2) C(3) C(4) N(2) -179.2(5) no . . .
C(2) C(3) C(4) C(5) 3.5(9) no . . .
C(8) C(3) C(4) N(2) -0.8(9) no . . .
C(8) C(3) C(4) C(5) -178.1(5) no . . .
N(2) C(4) C(5) C(6) -178.0(5) no . . .
N(2) C(4) C(5) C(9) 2.5(9) no . . .
C(3) C(4) C(5) C(6) -0.7(9) no . . .
C(3) C(4) C(5) C(9) 179.8(5) no . . .
C(4) C(5) C(6) C(1) -2.3(8) no . . .
C(4) C(5) C(6) C(10) 176.7(5) no . . .
C(9) C(5) C(6) C(1) 177.1(5) no . . .
C(9) C(5) C(6) C(10) -3.8(8) no . . .
N(3) C(11) C(12) C(13) 179.6(6) no . . .
N(3) C(11) C(12) C(17) -0.7(10) no . . .
N(3) C(11) C(16) C(15) -178.4(6) no . . .
N(3) C(11) C(16) C(20) -0.2(9) no . . .
C(12) C(11) C(16) C(15) -2.5(10) no . . .
C(12) C(11) C(16) C(20) 175.7(6) no . . .
C(16) C(11) C(12) C(13) 3.8(11) no . . .
C(16) C(11) C(12) C(17) -176.6(6) no . . .
C(11) C(12) C(13) C(14) -0.7(10) no . . .
C(11) C(12) C(13) C(18) 178.4(6) no . . .
C(17) C(12) C(13) C(14) 179.7(6) no . . .
C(17) C(12) C(13) C(18) -1.2(10) no . . .
C(12) C(13) C(14) N(4) 179.2(6) no . . .
C(12) C(13) C(14) C(15) -3.6(9) no . . .
C(18) C(13) C(14) N(4) 0.1(8) no . . .
C(18) C(13) C(14) C(15) 177.2(5) no . . .
N(4) C(14) C(15) C(16) -178.0(5) no . . .
N(4) C(14) C(15) C(19) 2.8(8) no . . .
C(13) C(14) C(15) C(16) 4.9(9) no . . .
C(13) C(14) C(15) C(19) -174.3(5) no . . .
C(14) C(15) C(16) C(11) -1.7(9) no . . .
C(14) C(15) C(16) C(20) -179.8(5) no . . .
C(19) C(15) C(16) C(11) 177.4(5) no . . .
C(19) C(15) C(16) C(20) -0.6(9) no . . .
